data_7226964
loop_
_publ_author_name
'Ling, Irene'
'Sobolev, Alexandre N.'
'Raston, Colin L.'

_publ_section_title
;
 Functional heterocyclic molecular inclusion in p-sulfonatocalix[5]arene
 and lanthanide(iii) complexes
;
_journal_issue 104
_journal_name_full 'RSC Adv.'
_journal_page_first 102695
_journal_paper_doi 10.1039/C6RA23283C
_journal_volume 6
_journal_year 2016
_chemical_formula_moiety '4(C35 H25 O20 S5), Cl, Yb7, 64(H2 O)'
_chemical_formula_sum 'C140 H228 Cl O144 S20 Yb7'
_chemical_formula_weight 6103.14
_space_group_crystal_system triclinic
_space_group_IT_number 2
_space_group_name_Hall '-P 1'
_space_group_name_H-M_alt 'P -1'
_symmetry_space_group_name_Hall '-P 1'
_symmetry_space_group_name_H-M 'P -1'
_atom_sites_solution_hydrogens geom
_audit_creation_method SHELXL-2014/7
_audit_update_record
;
2015-11-19 deposited with the CCDC.
2016-10-20 downloaded from the CCDC.
;
_cell_angle_alpha 78.723(3)
_cell_angle_beta 71.130(4)
_cell_angle_gamma 73.949(3)
_cell_formula_units_Z 1
_cell_length_a 15.3316(6)
_cell_length_b 19.0247(5)
_cell_length_c 21.5272(9)
_cell_measurement_reflns_used 8876
_cell_measurement_temperature 100(2)
_cell_measurement_theta_max 67.04
_cell_measurement_theta_min 3.07
_cell_volume 5670.9(4)
_computing_cell_refinement
;
CrysAlis CCD, Oxford Diffraction Ltd.,
Version 1.171.32.5 (release 08-05-2007 CrysAlis171 .NET)
(compiled May  8 2007,13:10:02)
;
_computing_data_collection
;
CrysAlis CCD, Oxford Diffraction Ltd.,
Version 1.171.32.5 (release 08-05-2007 CrysAlis171 .NET)
(compiled May  8 2007,13:10:02)
;
_computing_data_reduction
;
CrysAlis CCD, Oxford Diffraction Ltd.,
Version 1.171.32.5 (release 08-05-2007 CrysAlis171 .NET)
(compiled May  8 2007,13:10:02)
;
_computing_publication_material 'SHELXL-2014/7 (Sheldrick, 2015)'
_computing_structure_refinement 'SHELXL-2014/7 (Sheldrick, 2015)'
_computing_structure_solution 'SHELXS (Sheldrick, 2015)'
_diffrn_ambient_temperature 100(2)
_diffrn_detector_area_resol_mean 10.4738
_diffrn_measured_fraction_theta_full 0.941
_diffrn_measured_fraction_theta_max 0.941
_diffrn_measurement_device_type 'Oxford Diffraction Gemini-R Ultra, Ruby CCD'
_diffrn_measurement_method '\w scans'
_diffrn_radiation_monochromator graphite
_diffrn_radiation_source 'Enhance (Cu) X-ray Source'
_diffrn_radiation_type CuK\a
_diffrn_radiation_wavelength 1.54178
_diffrn_reflns_av_R_equivalents 0.0560
_diffrn_reflns_av_unetI/netI 0.0907
_diffrn_reflns_Laue_measured_fraction_full 0.941
_diffrn_reflns_Laue_measured_fraction_max 0.941
_diffrn_reflns_limit_h_max 18
_diffrn_reflns_limit_h_min -17
_diffrn_reflns_limit_k_max 20
_diffrn_reflns_limit_k_min -22
_diffrn_reflns_limit_l_max 22
_diffrn_reflns_limit_l_min -25
_diffrn_reflns_number 39802
_diffrn_reflns_point_group_measured_fraction_full 0.941
_diffrn_reflns_point_group_measured_fraction_max 0.941
_diffrn_reflns_theta_full 67.155
_diffrn_reflns_theta_max 67.154
_diffrn_reflns_theta_min 3.075
_exptl_absorpt_coefficient_mu 7.920
_exptl_absorpt_correction_T_max 1.00000
_exptl_absorpt_correction_T_min 0.40947
_exptl_absorpt_correction_type multi-scan
_exptl_absorpt_process_details
;
CrysAlis RED, Oxford Diffraction Ltd.,
Version 1.171.32.5 (release 08-05-2007 CrysAlis171 .NET)
(compiled May  8 2007,13:10:02)
Empirical absorption correction using spherical harmonics,
 implemented in SCALE3 ABSPACK scaling algorithm.
;
_exptl_crystal_colour colorless
_exptl_crystal_density_diffrn 1.787
_exptl_crystal_description plate
_exptl_crystal_F_000 3047
_exptl_crystal_size_max 0.180
_exptl_crystal_size_mid 0.120
_exptl_crystal_size_min 0.020
_refine_diff_density_max 3.262
_refine_diff_density_min -2.946
_refine_diff_density_rms 0.238
_refine_ls_extinction_method none
_refine_ls_goodness_of_fit_ref 1.037
_refine_ls_hydrogen_treatment constr
_refine_ls_matrix_type full
_refine_ls_number_parameters 1300
_refine_ls_number_reflns 19091
_refine_ls_number_restraints 467
_refine_ls_restrained_S_all 1.034
_refine_ls_R_factor_all 0.2174
_refine_ls_R_factor_gt 0.1521
_refine_ls_shift/su_max 0.000
_refine_ls_shift/su_mean 0.000
_refine_ls_structure_factor_coef Fsqd
_refine_ls_weighting_details 'w=1/[\s^2^(Fo^2^)+(0.0800P)^2^+220.0000P] where P=(Fo^2^+2Fc^2^)/3'
_refine_ls_weighting_scheme calc
_refine_ls_wR_factor_gt 0.3364
_refine_ls_wR_factor_ref 0.3680
_reflns_Friedel_coverage 0.000
_reflns_number_gt 10156
_reflns_number_total 19091
_reflns_threshold_expression 'I > 2\s(I)'
_cod_data_source_file c6ra23283c2.cif
_cod_data_source_block complex1
_cod_database_code 7226964
_shelx_shelxl_version_number 2014/7
_shelx_space_group_comment
;
The symmetry employed for this shelxl refinement is uniquely defined
by the following loop, which should always be used as a source of
symmetry information in preference to the above space-group names.
They are only intended as comments.
;
_shelx_estimated_absorpt_t_min 0.330
_shelx_estimated_absorpt_t_max 0.858

loop_
_space_group_symop_operation_xyz
'x, y, z'
'-x, -y, -z'

loop_
_atom_site_label
_atom_site_type_symbol
_atom_site_fract_x
_atom_site_fract_y
_atom_site_fract_z
_atom_site_U_iso_or_equiv
_atom_site_adp_type
_atom_site_occupancy
_atom_site_site_symmetry_order
_atom_site_calc_flag
_atom_site_refinement_flags_posn
_atom_site_refinement_flags_adp
_atom_site_refinement_flags_occupancy
_atom_site_disorder_assembly
_atom_site_disorder_group
Yb1 Yb 0.33456(9) 0.21313(9) 0.07534(7) 0.0864(5) Uani 1 1 d D . . . .
O01W O 0.2128(16) 0.2175(13) 0.1911(10) 0.127(7) Uani 1 1 d . U . . .
O02W O 0.1851(11) 0.3195(11) 0.0781(8) 0.093(5) Uani 1 1 d . U . . .
O03W O 0.4003(17) 0.1257(11) 0.1639(11) 0.132(7) Uani 1 1 d . U . . .
O04W O 0.2230(12) 0.1387(9) 0.0814(9) 0.093(5) Uani 1 1 d . U . . .
O05W O 0.2967(13) 0.2337(10) -0.0426(8) 0.099(6) Uani 1 1 d . . . . .
O06W O 0.4154(15) 0.1024(11) 0.0181(12) 0.127(7) Uani 1 1 d . . . . .
O07W O 0.372(3) 0.3385(16) 0.0068(18) 0.093(8) Uiso 0.5 1 d D . P A 1
O08W O 0.5043(17) 0.212(3) 0.0167(19) 0.104(9) Uiso 0.5 1 d D . P A 1
O09W O 0.355(3) 0.3320(16) -0.0104(17) 0.093(8) Uiso 0.5 1 d D . P A 2
O10W O 0.5041(17) 0.219(3) 0.044(2) 0.104(9) Uiso 0.5 1 d D . P A 2
Cl1 Cl 0.4845(11) 0.6887(8) -0.0595(7) 0.101(4) Uiso 0.5 1 d . . P B 2
Yb2 Yb 0.0363(2) 0.44415(19) 0.46633(19) 0.1063(11) Uani 0.5 1 d . . P C 1
O11W O 0.210(5) 0.454(4) 0.352(4) 0.14(2) Uiso 0.3333 1 d . . P C 1
O12W O 0.178(2) 0.3439(17) 0.4586(15) 0.078(8) Uiso 0.5 1 d . . P C 1
O13W O 0.014(3) 0.432(2) 0.3525(19) 0.110(12) Uiso 0.5 1 d . . P C 1
O14W O -0.004(2) 0.3197(17) 0.4634(14) 0.070(8) Uiso 0.5 1 d . . P C 1
Yb31 Yb 0.1163(2) 0.90409(18) 0.42439(16) 0.0579(8) Uani 0.3333 1 d . . P D 1
O15W O 0.283(3) 0.907(2) 0.4169(19) 0.054(9) Uiso 0.3333 1 d . . P D 1
O16W O 0.022(2) 0.8196(18) 0.4255(18) 0.083(9) Uiso 0.5 1 d . . P D 1
O17W O 0.095(3) 1.009(2) 0.490(2) 0.070(12) Uiso 0.3333 1 d . . P D 1
O18W O 0.229(3) 0.771(2) 0.4184(18) 0.100(11) Uiso 0.5 1 d . . P D 1
O19W O 0.146(3) 0.845(2) 0.527(2) 0.062(10) Uiso 0.3333 1 d . . P D 1
Yb41 Yb 0.3484(3) 0.6441(2) 0.12359(18) 0.0695(10) Uani 0.3333 1 d . . P E 1
O20W O 0.483(2) 0.5299(18) 0.0709(17) 0.075(9) Uiso 0.5 1 d . . P E 1
O21W O 0.221(3) 0.601(2) 0.208(2) 0.062(10) Uiso 0.3333 1 d . . P E 1
O22W O 0.4007(17) 0.6825(13) 0.0050(12) 0.080(7) Uiso 0.6667 1 d . . P E 1
O23W O 0.305(4) 0.754(3) 0.130(3) 0.092(15) Uiso 0.3333 1 d . . P E 1
O24W O 0.279(4) 0.618(3) 0.275(3) 0.091(15) Uiso 0.3333 1 d . . P E 1
Yb32 Yb 0.16532(16) 0.73299(10) 0.43537(12) 0.0870(7) Uani 0.6667 1 d . . P F 2
O25W O 0.1875(16) 0.6964(13) 0.5564(11) 0.077(6) Uiso 0.6667 1 d . . P F 2
O26W O 0.3348(16) 0.6997(13) 0.4368(11) 0.079(6) Uiso 0.6667 1 d . . P F 2
O27W O 0.157(2) 0.8500(19) 0.4709(18) 0.088(10) Uiso 0.5 1 d . . P F 2
O28W O 0.276(3) 0.668(2) 0.3280(18) 0.097(11) Uiso 0.5 1 d . . P F 2
O29W O 0.263(4) 0.813(3) 0.341(2) 0.147(17) Uiso 0.5 1 d . . P F 2
O30W O 0.058(2) 0.8343(19) 0.3773(19) 0.090(10) Uiso 0.5 1 d . . P F 2
O31W O 0.010(3) 0.742(2) 0.5198(19) 0.103(11) Uiso 0.5 1 d . . P F 2
Yb42 Yb 0.22034(15) 0.53049(11) 0.21786(11) 0.0884(7) Uani 0.6667 1 d . . P A 2
O32W O 0.0547(17) 0.5812(14) 0.1959(12) 0.085(7) Uiso 0.6667 1 d . . P A 2
O33W O 0.3732(19) 0.5583(15) 0.1619(13) 0.097(8) Uiso 0.6667 1 d . . P A 2
O34W O 0.184(3) 0.663(2) 0.160(2) 0.115(13) Uiso 0.5 1 d . . P A 2
O35W O 0.152(3) 0.436(2) 0.171(2) 0.113(12) Uiso 0.5 1 d . . P A 2
O36W O 0.309(3) 0.498(3) 0.308(2) 0.131(15) Uiso 0.5 1 d . . P A 2
O37W O 0.128(4) 0.439(3) 0.299(2) 0.145(17) Uiso 0.5 1 d . . P A 2
O38W O 0.0387(11) 0.1566(8) 0.1666(9) 0.086(5) Uani 1 1 d . U . . .
O39W O 0.5357(15) 0.2791(10) 0.3413(9) 0.116(7) Uani 1 1 d . . . . .
O40W O 0.3045(15) 0.1178(12) -0.0982(9) 0.116(6) Uani 1 1 d . U . . .
O41W O -0.0182(18) 0.7332(14) 0.1692(11) 0.160(9) Uani 1 1 d . U . . .
O42W O 0.088(3) 0.810(2) 0.2334(18) 0.101(11) Uiso 0.5 1 d . . P . .
O43W O 0.177(3) 0.937(3) 0.198(2) 0.144(16) Uiso 0.5 1 d . . P . .
O44W O 0.354(2) 0.3482(19) 0.3561(17) 0.092(10) Uiso 0.5 1 d . . P . .
O45W O 0.020(3) 0.216(3) 0.359(2) 0.140(16) Uiso 0.5 1 d . . P . .
O46W O 0.464(3) -0.050(3) 0.089(2) 0.140(16) Uiso 0.5 1 d . . P G 1
O47W O 0.111(3) 0.466(3) 0.235(2) 0.083(13) Uiso 0.3333 1 d . . P H 1
O48W O 0.295(4) 0.080(3) 0.297(2) 0.147(17) Uiso 0.5 1 d . . P I 2
O49W O 0.306(2) 0.9254(19) 0.4524(17) 0.089(10) Uiso 0.5 1 d . . P J 2
O50W O 0.479(5) 0.513(4) 0.040(3) 0.18(2) Uiso 0.5 1 d . . P K 2
O51W O 0.044(3) 1.070(3) 0.480(2) 0.124(14) Uiso 0.5 1 d . . P L 2
O52W O 0.4327(16) 0.7613(13) 0.3352(11) 0.047(6) Uiso 0.5 1 d . . P M 2
O53W O 0.2272(18) 0.7646(14) 0.6300(13) 0.059(7) Uiso 0.5 1 d . . P N 2
O54W O 0.174(3) 0.288(3) 0.304(2) 0.133(15) Uiso 0.5 1 d . . P O 2
O55W O 0.482(3) -0.130(3) 0.119(2) 0.126(14) Uiso 0.5 1 d . . P P 2
O1A O -0.3095(7) 0.7400(6) 0.2828(5) 0.039(3) Uani 1 1 d . . . . .
C11A C -0.2328(10) 0.7208(8) 0.3053(7) 0.034(4) Uani 1 1 d . . . . .
C12A C -0.1946(10) 0.7696(9) 0.3237(8) 0.037(4) Uani 1 1 d . . . . .
C13A C -0.1123(11) 0.7438(9) 0.3409(8) 0.043(4) Uani 1 1 d . . . . .
H13A H -0.0854 0.7775 0.3518 0.052 Uiso 1 1 calc R U . . .
C14A C -0.0670(11) 0.6705(8) 0.3429(7) 0.046(4) Uani 1 1 d D . . . .
C15A C -0.1115(10) 0.6201(9) 0.3323(8) 0.037(4) Uani 1 1 d . . . . .
H15A H -0.0835 0.5689 0.3371 0.044 Uiso 1 1 calc R U . . .
C16A C -0.1921(10) 0.6430(8) 0.3156(7) 0.033(4) Uani 1 1 d . . . . .
S1A S 0.0397(3) 0.6357(3) 0.3637(3) 0.0626(14) Uani 1 1 d D . . . .
O11A O 0.0589(12) 0.6907(9) 0.3895(10) 0.070(3) Uiso 0.5 1 d D . P Q 1
O12A O 0.0283(13) 0.5722(9) 0.4117(9) 0.070(3) Uiso 0.5 1 d D . P C 1
O13A O 0.1118(10) 0.6138(11) 0.3047(7) 0.070(3) Uiso 0.5 1 d D . P Q 1
O14A O 0.0150(12) 0.6120(11) 0.4331(6) 0.070(3) Uiso 0.5 1 d D . P Q 2
O15A O 0.0949(11) 0.5779(9) 0.3255(9) 0.070(3) Uiso 0.5 1 d D . P A 2
O16A O 0.0856(12) 0.6958(8) 0.3493(10) 0.070(3) Uiso 0.5 1 d D . P F 2
C1A C -0.2461(12) 0.8516(9) 0.3259(9) 0.046(4) Uani 1 1 d . . . . .
H1AA H -0.3008 0.8611 0.3081 0.055 Uiso 1 1 calc R U . . .
H1AB H -0.2709 0.8620 0.3725 0.055 Uiso 1 1 calc R U . . .
O2A O -0.1918(8) 0.8753(6) 0.1899(6) 0.052(3) Uani 1 1 d . . . . .
C21A C -0.1618(11) 0.9167(9) 0.2213(9) 0.047(4) Uani 1 1 d . . . . .
C22A C -0.1122(12) 0.9710(9) 0.1868(10) 0.051(5) Uani 1 1 d . . . . .
C23A C -0.0828(14) 1.0074(9) 0.2219(13) 0.069(7) Uani 1 1 d . . . . .
H23A H -0.0491 1.0443 0.1991 0.083 Uiso 1 1 calc R U . . .
C24A C -0.1006(12) 0.9923(9) 0.2899(10) 0.065(6) Uani 1 1 d D . . . .
C25A C -0.1533(12) 0.9427(9) 0.3231(10) 0.052(5) Uani 1 1 d . . . . .
H25A H -0.1699 0.9344 0.3700 0.063 Uiso 1 1 calc R U . . .
C26A C -0.1838(11) 0.9027(8) 0.2874(9) 0.040(4) Uani 1 1 d . . . . .
S2A S -0.0622(5) 1.0380(3) 0.3371(4) 0.091(2) Uani 1 1 d D . . . .
O21A O 0.0058(12) 1.0758(10) 0.2916(9) 0.099(5) Uiso 0.6667 1 d D . P R 1
O22A O -0.1446(12) 1.0876(10) 0.3720(9) 0.099(5) Uiso 0.6667 1 d D . P R 1
O23A O -0.0213(13) 0.9824(10) 0.3818(9) 0.099(5) Uiso 0.6667 1 d D . P D 1
O24A O -0.039(3) 1.1035(13) 0.2966(11) 0.099(5) Uiso 0.3333 1 d D . P R 2
O25A O -0.1397(15) 1.0549(19) 0.3951(11) 0.099(5) Uiso 0.3333 1 d D . P R 2
O26A O 0.0186(18) 0.9884(12) 0.3531(16) 0.099(5) Uiso 0.3333 1 d D . P R 2
C2A C -0.0918(14) 0.9892(10) 0.1120(10) 0.060(5) Uani 1 1 d . . . . .
H2AA H -0.0868 1.0412 0.0998 0.071 Uiso 1 1 calc R U . . .
H2AB H -0.1459 0.9843 0.0990 0.071 Uiso 1 1 calc R U . . .
O3A O -0.0907(9) 0.8698(7) 0.0506(6) 0.061(4) Uani 1 1 d . . . . .
C31A C -0.0023(13) 0.8829(10) 0.0439(10) 0.055(5) Uani 1 1 d . . . . .
C32A C 0.0808(14) 0.8421(9) 0.0029(10) 0.056(5) Uani 1 1 d . . . . .
C33A C 0.1642(14) 0.8579(9) -0.0006(10) 0.063(6) Uani 1 1 d . . . . .
H33A H 0.2222 0.8300 -0.0256 0.075 Uiso 1 1 calc R U . . .
C34A C 0.1656(13) 0.9138(8) 0.0316(8) 0.060(5) Uani 1 1 d D . . . .
C35A C 0.0842(15) 0.9543(10) 0.0671(10) 0.068(6) Uani 1 1 d . . . . .
H35A H 0.0860 0.9930 0.0884 0.081 Uiso 1 1 calc R U . . .
C36A C -0.0007(14) 0.9400(9) 0.0727(9) 0.055(5) Uani 1 1 d . . . . .
S3A S 0.2757(4) 0.9369(3) 0.0204(3) 0.0799(19) Uani 1 1 d D . . . .
O31A O 0.2572(13) 0.9865(11) 0.0666(10) 0.080(4) Uiso 0.5 1 d D . P S 1
O32A O 0.3400(11) 0.8701(9) 0.0310(11) 0.080(4) Uiso 0.5 1 d D . P S 1
O33A O 0.3014(14) 0.9707(12) -0.0460(8) 0.080(4) Uiso 0.5 1 d D . P S 1
O34A O 0.3342(12) 0.9183(12) -0.0424(8) 0.080(4) Uiso 0.5 1 d D . P S 2
O35A O 0.2540(13) 1.0127(8) 0.0263(11) 0.080(4) Uiso 0.5 1 d D . P S 2
O36A O 0.3122(13) 0.8930(11) 0.0722(9) 0.080(4) Uiso 0.5 1 d D . P S 2
C3A C 0.0789(13) 0.7879(9) -0.0391(9) 0.056(5) Uani 1 1 d . . . . .
H3AA H 0.1375 0.7835 -0.0765 0.068 Uiso 1 1 calc R U . . .
H3AB H 0.0251 0.8095 -0.0580 0.068 Uiso 1 1 calc R U . . .
O4A O -0.0957(8) 0.7436(6) 0.0081(6) 0.053(3) Uani 1 1 d . . . . .
C41A C -0.0180(12) 0.6885(10) 0.0141(7) 0.041(4) Uani 1 1 d . . . . .
C42A C -0.0207(11) 0.6170(9) 0.0380(7) 0.036(4) Uani 1 1 d . . . . .
C43A C 0.0598(12) 0.5676(9) 0.0463(8) 0.040(4) Uani 1 1 d . . . . .
H43A H 0.0564 0.5187 0.0656 0.048 Uiso 1 1 calc R U . . .
C44A C 0.1470(12) 0.5873(9) 0.0272(7) 0.042(4) Uani 1 1 d D . . . .
C45A C 0.1495(13) 0.6596(10) 0.0001(8) 0.045(4) Uani 1 1 d . . . . .
H45A H 0.2083 0.6737 -0.0140 0.054 Uiso 1 1 calc R U . . .
C46A C 0.0706(13) 0.7103(10) -0.0067(8) 0.045(4) Uani 1 1 d . . . . .
S4A S 0.2459(4) 0.5236(3) 0.0412(3) 0.0639(14) Uani 1 1 d D . . . .
O41A O 0.2153(14) 0.4596(9) 0.0783(11) 0.091(4) Uiso 0.5 1 d D . P T 1
O42A O 0.3124(12) 0.5078(12) -0.0198(8) 0.091(4) Uiso 0.5 1 d D . P T 1
O43A O 0.2827(14) 0.5547(11) 0.0795(11) 0.091(4) Uiso 0.5 1 d D . P E 1
O44A O 0.2413(15) 0.4535(8) 0.0298(12) 0.091(4) Uiso 0.5 1 d D . P T 2
O45A O 0.3275(11) 0.5446(12) -0.0051(10) 0.091(4) Uiso 0.5 1 d D . P T 2
O46A O 0.2466(15) 0.5228(12) 0.1065(8) 0.091(4) Uiso 0.5 1 d D . P A 2
C4A C -0.1123(11) 0.5887(9) 0.0581(7) 0.039(4) Uani 1 1 d . . . . .
H4AA H -0.1670 0.6309 0.0572 0.046 Uiso 1 1 calc R U . . .
H4AB H -0.1077 0.5562 0.0258 0.046 Uiso 1 1 calc R U . . .
O5A O -0.2118(7) 0.6586(6) 0.1702(5) 0.039(3) Uani 1 1 d . . . . .
C51A C -0.1796(10) 0.5855(8) 0.1838(8) 0.034(4) Uani 1 1 d . . . . .
C52A C -0.1906(10) 0.5501(9) 0.2457(7) 0.032(3) Uani 1 1 d . . . . .
C53A C -0.1494(11) 0.4734(8) 0.2534(8) 0.036(4) Uani 1 1 d . . . . .
H53A H -0.1549 0.4478 0.2966 0.043 Uiso 1 1 calc R U . . .
C54A C -0.1021(9) 0.4362(8) 0.2001(6) 0.037(4) Uani 1 1 d D . . . .
C55A C -0.0920(11) 0.4722(8) 0.1361(8) 0.039(4) Uani 1 1 d . . . . .
H55A H -0.0600 0.4454 0.0991 0.047 Uiso 1 1 calc R U . . .
C56A C -0.1286(11) 0.5461(9) 0.1270(8) 0.037(4) Uani 1 1 d . . . . .
S5A S -0.0480(3) 0.3409(2) 0.2126(2) 0.0553(12) Uani 1 1 d D . . . .
O51A O -0.0902(11) 0.3142(8) 0.2800(6) 0.067(3) Uiso 0.6667 1 d D . P U 1
O52A O -0.0673(11) 0.3046(8) 0.1669(7) 0.067(3) Uiso 0.6667 1 d D . P U 1
O53A O 0.0519(8) 0.3347(8) 0.1987(8) 0.067(3) Uiso 0.6667 1 d D . P U 1
O54A O -0.1213(12) 0.3047(9) 0.2545(12) 0.067(3) Uiso 0.3333 1 d D . P U 2
O55A O -0.0077(18) 0.3146(10) 0.1488(7) 0.067(3) Uiso 0.3333 1 d D . P U 2
O56A O 0.0240(15) 0.3350(10) 0.2443(13) 0.067(3) Uiso 0.3333 1 d D . P U 2
C5A C -0.2423(10) 0.5892(8) 0.3046(8) 0.034(3) Uani 1 1 d . . . . .
H5AA H -0.2522 0.5523 0.3441 0.040 Uiso 1 1 calc R U . . .
H5AB H -0.3055 0.6167 0.3002 0.040 Uiso 1 1 calc R U . . .
O1B O 0.7887(13) 0.2365(15) 0.1986(9) 0.056(5) Uiso 0.5 1 d D . P A 1
C11B C 0.7038(12) 0.2590(15) 0.1863(7) 0.035(4) Uiso 0.5 1 d DG . P A 1
C12B C 0.6614(16) 0.3343(14) 0.1831(13) 0.043(5) Uiso 0.5 1 d G . P A 1
C13B C 0.5735(16) 0.3599(12) 0.1705(13) 0.073(7) Uiso 0.5 1 d G . P A 1
H13B H 0.5447 0.4111 0.1684 0.087 Uiso 0.5 1 calc R U P A 1
C14B C 0.5279(12) 0.3104(14) 0.1609(5) 0.077(8) Uiso 0.5 1 d DG . P A 1
C15B C 0.5703(16) 0.2351(14) 0.1641(14) 0.083(9) Uiso 0.5 1 d G . P A 1
H15B H 0.5393 0.2014 0.1576 0.099 Uiso 0.5 1 calc R U P A 1
C16B C 0.6582(17) 0.2095(13) 0.1768(14) 0.061(6) Uiso 0.5 1 d G . P A 1
S1B S 0.4100(9) 0.3516(6) 0.1450(5) 0.080(2) Uiso 0.5 1 d D . P A 1
O11B O 0.376(2) 0.2848(13) 0.1430(12) 0.127(11) Uiso 0.5 1 d D . P A 1
O12B O 0.3532(13) 0.3928(11) 0.2040(9) 0.061(5) Uiso 0.5 1 d D . P A 1
O13B O 0.4333(14) 0.3987(11) 0.0802(8) 0.071(6) Uiso 0.5 1 d D . P A 1
O1' O 0.7796(13) 0.2381(15) 0.1723(9) 0.056(5) Uiso 0.5 1 d D . P A 2
C11' C 0.6880(13) 0.2677(14) 0.1750(7) 0.035(4) Uiso 0.5 1 d DG . P A 2
C12' C 0.6458(15) 0.3422(14) 0.1704(14) 0.043(5) Uiso 0.5 1 d G . P A 2
C13' C 0.5505(16) 0.3657(12) 0.1737(14) 0.073(7) Uiso 0.5 1 d G . P A 2
H13' H 0.5216 0.4168 0.1706 0.087 Uiso 0.5 1 calc R U P A 2
C14' C 0.4975(13) 0.3145(13) 0.1816(5) 0.077(8) Uiso 0.5 1 d DG . P A 2
C15' C 0.5397(16) 0.2399(13) 0.1862(12) 0.083(9) Uiso 0.5 1 d G . P A 2
H15' H 0.5033 0.2049 0.1917 0.099 Uiso 0.5 1 calc R U P A 2
C16' C 0.6349(16) 0.2165(12) 0.1829(13) 0.061(6) Uiso 0.5 1 d G . P A 2
S1' S 0.3725(9) 0.3343(6) 0.1879(5) 0.080(2) Uiso 0.5 1 d D . P A 2
O11' O 0.3277(16) 0.2929(13) 0.2538(10) 0.127(11) Uiso 0.5 1 d D . P A 2
O12' O 0.3371(15) 0.4170(9) 0.1871(11) 0.061(5) Uiso 0.5 1 d D . P A 2
O13' O 0.3661(15) 0.3051(12) 0.1293(10) 0.071(6) Uiso 0.5 1 d D . P A 2
C1B C 0.7124(13) 0.3944(9) 0.1714(9) 0.053(5) Uani 1 1 d . . . . .
H1BA H 0.7262 0.4148 0.1242 0.064 Uiso 0.5 1 calc R U P A 1
H1BB H 0.7734 0.3741 0.1820 0.064 Uiso 0.5 1 calc R U P A 1
H1BC H 0.7648 0.3651 0.1896 0.064 Uiso 0.5 1 calc R U P A 2
H1BD H 0.7402 0.4160 0.1258 0.064 Uiso 0.5 1 calc R U P A 2
O2B O 0.6703(8) 0.3753(6) 0.3097(6) 0.045(3) Uani 1 1 d . . . . .
C21B C 0.6356(10) 0.4417(9) 0.2820(8) 0.036(4) Uani 1 1 d . . . . .
C22B C 0.5846(10) 0.5018(8) 0.3203(8) 0.035(4) Uani 1 1 d . . . . .
C23B C 0.5489(10) 0.5673(8) 0.2890(8) 0.036(4) Uani 1 1 d . . . . .
H23B H 0.5116 0.6062 0.3147 0.043 Uiso 1 1 calc R U . . .
C24B C 0.5645(9) 0.5795(8) 0.2222(6) 0.033(3) Uani 1 1 d D . . . .
C25B C 0.6177(11) 0.5245(10) 0.1835(9) 0.045(4) Uani 1 1 d . . . . .
H25B H 0.6302 0.5334 0.1368 0.053 Uiso 1 1 calc R U . . .
C26B C 0.6531(11) 0.4549(9) 0.2137(8) 0.041(4) Uani 1 1 d . . . . .
S2B S 0.5153(3) 0.6672(2) 0.1854(2) 0.0518(11) Uani 1 1 d D . . . .
O21B O 0.4320(10) 0.6991(8) 0.2346(7) 0.060(3) Uiso 0.5 1 d D . P E 1
O22B O 0.5859(11) 0.7096(8) 0.1660(9) 0.060(3) Uiso 0.5 1 d D . P E 1
O23B O 0.4923(13) 0.6548(9) 0.1292(7) 0.060(3) Uiso 0.5 1 d D . P E 1
O24B O 0.4140(8) 0.6782(9) 0.2128(9) 0.060(3) Uiso 0.5 1 d D . P E 2
O25B O 0.5512(13) 0.7199(7) 0.2033(9) 0.060(3) Uiso 0.5 1 d D . P E 2
O26B O 0.5447(13) 0.6635(9) 0.1156(6) 0.060(3) Uiso 0.5 1 d D . P E 2
C2B C 0.5744(11) 0.4891(9) 0.3939(8) 0.039(4) Uani 1 1 d . . . . .
H2BA H 0.6324 0.4543 0.4013 0.046 Uiso 1 1 calc R U . . .
H2BB H 0.5702 0.5364 0.4087 0.046 Uiso 1 1 calc R U . . .
O3B O 0.5875(7) 0.3391(6) 0.4545(5) 0.044(3) Uani 1 1 d . . . . .
C31B C 0.4994(11) 0.3853(9) 0.4660(7) 0.037(4) Uani 1 1 d . . . . .
C32B C 0.4213(12) 0.3604(9) 0.5104(8) 0.043(4) Uani 1 1 d . . . . .
C33B C 0.3332(11) 0.4072(10) 0.5190(8) 0.040(4) Uani 1 1 d . . . . .
H33B H 0.2790 0.3903 0.5466 0.049 Uiso 1 1 calc R U . . .
C34B C 0.3224(10) 0.4788(10) 0.4879(8) 0.044(4) Uani 1 1 d . . . . .
C35B C 0.3999(11) 0.5043(10) 0.4479(8) 0.041(4) Uani 1 1 d . . . . .
H35B H 0.3917 0.5538 0.4276 0.049 Uiso 1 1 calc R U . . .
C36B C 0.4892(11) 0.4591(9) 0.4367(7) 0.036(4) Uani 1 1 d . . . . .
S3B S 0.2084(4) 0.5362(4) 0.5090(3) 0.0774(18) Uani 1 1 d . . . . .
O31B O 0.2096(10) 0.5955(10) 0.4601(9) 0.087(5) Uani 1 1 d . . . . .
O32B O 0.1428(11) 0.4961(13) 0.5121(10) 0.123(8) Uani 1 1 d . . . . .
O33B O 0.1926(12) 0.5564(10) 0.5735(9) 0.103(6) Uani 1 1 d . . . . .
C3B C 0.4344(13) 0.2836(9) 0.5475(8) 0.047(4) Uani 1 1 d . . . . .
H3BA H 0.3834 0.2840 0.5898 0.057 Uiso 1 1 calc R U . . .
H3BB H 0.4954 0.2715 0.5583 0.057 Uiso 1 1 calc R U . . .
O4B O 0.5989(9) 0.1819(7) 0.4873(7) 0.059(4) Uani 1 1 d . . . . .
C41B C 0.5157(13) 0.1732(9) 0.4837(8) 0.045(4) Uani 1 1 d . . . . .
C42B C 0.5141(12) 0.1155(9) 0.4534(8) 0.045(4) Uani 1 1 d . . . . .
C43B C 0.4282(13) 0.1104(9) 0.4491(8) 0.047(4) Uani 1 1 d . . . . .
H43B H 0.4257 0.0722 0.4276 0.056 Uiso 1 1 calc R U . . .
C44B C 0.3459(12) 0.1605(8) 0.4759(7) 0.043(4) Uani 1 1 d D . . . .
C45B C 0.3473(13) 0.2160(10) 0.5060(8) 0.051(5) Uani 1 1 d . . . . .
H45B H 0.2902 0.2504 0.5235 0.061 Uiso 1 1 calc R U . . .
C46B C 0.4339(13) 0.2226(9) 0.5112(8) 0.047(5) Uani 1 1 d . . . . .
S4B S 0.2383(4) 0.1503(3) 0.4672(3) 0.0764(17) Uani 1 1 d D . . . .
O41B O 0.1671(11) 0.2097(11) 0.4942(12) 0.098(5) Uiso 0.5 1 d D . P V 1
O42B O 0.2544(14) 0.1503(14) 0.3986(8) 0.098(5) Uiso 0.5 1 d D . P V 1
O43B O 0.2255(14) 0.0807(10) 0.5034(11) 0.098(5) Uiso 0.5 1 d D . P V 1
O44B O 0.2490(14) 0.0738(8) 0.4678(12) 0.098(5) Uiso 0.5 1 d D . P V 2
O45B O 0.1656(11) 0.1796(13) 0.5218(10) 0.098(5) Uiso 0.5 1 d D . P V 2
O46B O 0.2307(14) 0.1910(13) 0.4058(9) 0.098(5) Uiso 0.5 1 d D . P V 2
C4B C 0.6027(14) 0.0602(10) 0.4252(9) 0.057(5) Uani 1 1 d . . . . .
H4BA H 0.6040 0.0132 0.4547 0.069 Uiso 1 1 calc R U . . .
H4BB H 0.6585 0.0782 0.4230 0.069 Uiso 1 1 calc R U . . .
O5B O 0.6908(10) 0.1424(7) 0.3115(6) 0.064(4) Uani 1 1 d . . . . .
C51B C 0.6506(14) 0.0904(8) 0.3003(9) 0.050(5) Uani 1 1 d . . . . .
C52B C 0.6542(13) 0.0832(9) 0.2384(9) 0.053(5) Uani 1 1 d . . . . .
C53B C 0.6119(13) 0.0330(9) 0.2287(9) 0.055(5) Uani 1 1 d . . . . .
H53B H 0.6137 0.0281 0.1852 0.066 Uiso 1 1 calc R U . . .
C54B C 0.5662(11) -0.0110(9) 0.2826(8) 0.057(5) Uani 1 1 d D . . . .
C55B C 0.5650(12) -0.0044(9) 0.3454(10) 0.051(5) Uani 1 1 d . . . . .
H55B H 0.5344 -0.0345 0.3820 0.061 Uiso 1 1 calc R U . . .
C56B C 0.6088(13) 0.0466(9) 0.3559(9) 0.052(5) Uani 1 1 d . . . . .
S5B S 0.5123(3) -0.0736(3) 0.2698(3) 0.0620(14) Uani 1 1 d D . . . .
O51B O 0.4639(14) -0.1023(11) 0.3310(8) 0.078(3) Uiso 0.5 1 d D . P W 1
O52B O 0.4525(13) -0.0355(10) 0.2321(10) 0.078(3) Uiso 0.5 1 d D . P W 1
O53B O 0.5838(12) -0.1271(9) 0.2361(10) 0.078(3) Uiso 0.5 1 d D . P W 1
O54B O 0.5358(15) -0.0757(11) 0.2028(7) 0.078(3) Uiso 0.5 1 d D . P W 2
O55B O 0.5458(14) -0.1409(8) 0.3024(10) 0.078(3) Uiso 0.5 1 d D . P W 2
O56B O 0.4156(9) -0.0490(11) 0.2967(10) 0.078(3) Uiso 0.5 1 d D . P W 2
C5B C 0.7029(17) 0.1309(12) 0.1786(11) 0.078(6) Uani 1 1 d . U . . .
H5BA H 0.7695 0.1239 0.1783 0.093 Uiso 0.5 1 calc R U P A 1
H5BB H 0.7038 0.1134 0.1379 0.093 Uiso 0.5 1 calc R U P A 1
H5BC H 0.7083 0.1128 0.1371 0.093 Uiso 0.5 1 calc R U P A 2
H5BD H 0.7672 0.1298 0.1799 0.093 Uiso 0.5 1 calc R U P A 2

loop_
_atom_site_aniso_label
_atom_site_aniso_U_11
_atom_site_aniso_U_22
_atom_site_aniso_U_33
_atom_site_aniso_U_23
_atom_site_aniso_U_13
_atom_site_aniso_U_12
Yb1 0.0551(7) 0.1167(11) 0.1037(11) -0.0576(9) -0.0039(7) -0.0370(7)
O01W 0.133(14) 0.151(15) 0.113(13) -0.013(11) -0.033(11) -0.062(12)
O02W 0.070(9) 0.128(12) 0.074(10) -0.025(9) -0.011(8) -0.010(9)
O03W 0.149(15) 0.090(12) 0.138(14) -0.003(11) -0.024(12) -0.024(11)
O04W 0.095(11) 0.078(10) 0.119(12) -0.014(9) -0.035(9) -0.033(8)
O05W 0.113(14) 0.086(12) 0.080(12) -0.002(9) 0.004(10) -0.039(10)
O06W 0.115(16) 0.109(15) 0.17(2) -0.056(15) -0.038(15) -0.029(12)
Yb2 0.0764(19) 0.102(2) 0.146(3) -0.012(2) -0.0427(19) -0.0180(16)
Yb31 0.0484(17) 0.064(2) 0.063(2) -0.0079(16) -0.0077(15) -0.0239(15)
Yb41 0.070(2) 0.070(2) 0.064(2) -0.0112(18) -0.0251(18) 0.0024(17)
Yb32 0.1013(15) 0.0540(11) 0.1346(19) 0.0030(11) -0.0701(14) -0.0303(10)
Yb42 0.0808(13) 0.0587(11) 0.0882(14) -0.0146(10) 0.0177(11) -0.0022(9)
O38W 0.077(9) 0.058(8) 0.117(12) -0.027(8) -0.006(8) -0.018(7)
O39W 0.134(16) 0.072(11) 0.094(13) 0.008(10) 0.018(12) -0.019(11)
O40W 0.130(13) 0.123(13) 0.095(11) -0.037(10) -0.013(10) -0.034(11)
O41W 0.160(16) 0.142(15) 0.111(13) 0.001(12) 0.011(12) 0.002(13)
O1A 0.039(6) 0.042(6) 0.040(6) -0.015(5) -0.009(5) -0.009(5)
C11A 0.027(8) 0.038(9) 0.036(9) -0.010(7) 0.010(6) -0.023(7)
C12A 0.027(8) 0.045(9) 0.037(9) -0.018(7) 0.013(7) -0.018(7)
C13A 0.040(9) 0.045(10) 0.050(11) -0.024(8) 0.003(8) -0.024(8)
C14A 0.033(9) 0.055(11) 0.048(11) -0.026(9) 0.006(7) -0.015(8)
C15A 0.029(8) 0.034(9) 0.048(10) -0.017(7) 0.005(7) -0.017(7)
C16A 0.034(8) 0.033(8) 0.032(9) -0.005(7) 0.007(6) -0.024(7)
S1A 0.045(3) 0.072(3) 0.086(4) -0.021(3) -0.024(3) -0.024(2)
C1A 0.044(10) 0.041(10) 0.048(11) -0.019(8) 0.009(8) -0.018(8)
O2A 0.052(7) 0.045(7) 0.061(8) -0.024(6) -0.001(6) -0.021(6)
C21A 0.031(9) 0.046(10) 0.058(12) -0.029(9) 0.000(8) -0.001(7)
C22A 0.035(9) 0.035(9) 0.067(13) -0.014(9) 0.009(8) -0.006(7)
C23A 0.053(12) 0.023(9) 0.12(2) -0.018(11) 0.008(12) -0.019(8)
C24A 0.069(13) 0.048(12) 0.086(17) -0.017(11) -0.010(12) -0.035(10)
C25A 0.048(10) 0.039(10) 0.073(13) -0.022(9) -0.012(9) -0.010(8)
C26A 0.031(8) 0.022(8) 0.061(12) -0.016(7) 0.006(8) -0.011(6)
S2A 0.105(5) 0.054(3) 0.149(6) -0.018(4) -0.063(5) -0.035(3)
C2A 0.056(12) 0.033(10) 0.064(13) 0.002(9) 0.009(10) -0.006(8)
O3A 0.051(8) 0.052(8) 0.060(8) -0.001(6) 0.010(6) -0.016(6)
C31A 0.050(11) 0.043(11) 0.058(12) 0.005(9) 0.004(9) -0.017(9)
C32A 0.060(12) 0.032(9) 0.064(13) -0.005(9) 0.003(10) -0.015(9)
C33A 0.057(12) 0.033(10) 0.071(14) 0.000(9) 0.027(10) -0.024(9)
C34A 0.059(12) 0.033(10) 0.071(13) 0.001(9) 0.012(10) -0.027(9)
C35A 0.076(14) 0.040(11) 0.066(14) -0.005(10) 0.019(11) -0.028(10)
C36A 0.071(13) 0.026(9) 0.046(11) 0.003(8) 0.008(9) -0.013(8)
S3A 0.063(3) 0.043(3) 0.114(5) -0.019(3) 0.018(3) -0.026(2)
C3A 0.049(11) 0.042(10) 0.048(11) 0.010(9) 0.017(9) -0.012(8)
O4A 0.051(7) 0.037(7) 0.056(8) -0.003(6) 0.000(6) -0.008(6)
C41A 0.044(10) 0.059(11) 0.019(8) -0.011(8) 0.002(7) -0.017(8)
C42A 0.044(9) 0.044(10) 0.019(8) -0.012(7) 0.004(7) -0.021(8)
C43A 0.054(10) 0.042(9) 0.036(9) 0.004(7) -0.019(8) -0.030(8)
C44A 0.055(10) 0.047(10) 0.030(9) 0.002(7) -0.012(8) -0.028(8)
C45A 0.054(11) 0.056(11) 0.029(9) 0.001(8) -0.006(8) -0.030(9)
C46A 0.060(11) 0.046(10) 0.026(9) -0.001(7) -0.003(8) -0.022(9)
S4A 0.062(3) 0.058(3) 0.087(4) 0.020(3) -0.043(3) -0.032(2)
C4A 0.038(9) 0.051(10) 0.038(9) -0.019(8) -0.001(7) -0.030(8)
O5A 0.045(6) 0.032(6) 0.043(7) -0.009(5) -0.010(5) -0.012(5)
C51A 0.033(8) 0.026(8) 0.050(11) -0.007(7) -0.011(7) -0.017(7)
C52A 0.026(7) 0.045(9) 0.034(9) -0.012(7) -0.005(6) -0.019(7)
C53A 0.043(9) 0.033(9) 0.035(9) 0.005(7) -0.006(7) -0.026(7)
C54A 0.038(9) 0.034(9) 0.038(10) -0.005(7) 0.000(7) -0.018(7)
C55A 0.045(9) 0.033(9) 0.042(10) -0.013(7) -0.002(7) -0.019(7)
C56A 0.035(8) 0.039(9) 0.047(10) -0.014(8) -0.006(7) -0.023(7)
S5A 0.051(3) 0.034(2) 0.070(3) -0.007(2) -0.002(2) -0.0112(19)
C5A 0.026(8) 0.038(9) 0.040(9) -0.011(7) -0.003(6) -0.016(7)
C1B 0.065(12) 0.028(9) 0.052(11) -0.014(8) 0.018(9) -0.024(8)
O2B 0.040(6) 0.044(7) 0.049(7) -0.004(6) -0.005(5) -0.015(5)
C21B 0.027(8) 0.036(9) 0.050(11) -0.005(8) -0.012(7) -0.015(7)
C22B 0.034(8) 0.038(9) 0.039(9) -0.010(7) 0.000(7) -0.026(7)
C23B 0.030(8) 0.027(8) 0.055(11) -0.019(7) -0.004(7) -0.015(6)
C24B 0.037(8) 0.037(9) 0.028(9) -0.007(7) -0.005(6) -0.018(7)
C25B 0.037(9) 0.057(11) 0.046(10) -0.014(9) 0.006(7) -0.036(8)
C26B 0.034(9) 0.041(10) 0.051(11) -0.014(8) 0.002(7) -0.025(7)
S2B 0.068(3) 0.041(2) 0.043(3) -0.008(2) -0.005(2) -0.018(2)
C2B 0.035(9) 0.051(10) 0.037(9) -0.002(8) -0.009(7) -0.026(8)
O3B 0.032(6) 0.046(7) 0.042(7) -0.014(5) 0.009(5) -0.009(5)
C31B 0.038(9) 0.047(10) 0.029(9) -0.017(7) 0.002(7) -0.018(7)
C32B 0.046(10) 0.049(10) 0.041(10) -0.028(8) -0.001(8) -0.021(8)
C33B 0.033(9) 0.055(11) 0.037(9) -0.021(8) 0.001(7) -0.019(8)
C34B 0.021(8) 0.070(13) 0.046(10) -0.034(9) -0.005(7) -0.007(8)
C35B 0.046(10) 0.052(10) 0.038(10) -0.011(8) -0.029(8) -0.010(8)
C36B 0.038(9) 0.046(10) 0.033(9) -0.011(7) -0.010(7) -0.020(7)
S3B 0.038(3) 0.111(5) 0.078(4) -0.017(4) -0.029(3) 0.009(3)
O31B 0.045(8) 0.121(14) 0.108(13) -0.040(12) -0.035(9) -0.003(9)
O32B 0.043(9) 0.20(2) 0.117(15) 0.027(14) -0.035(10) -0.025(11)
O33B 0.083(12) 0.111(14) 0.088(12) -0.032(11) -0.033(10) 0.042(10)
C3B 0.055(11) 0.048(10) 0.036(10) -0.014(8) 0.011(8) -0.029(9)
O4B 0.054(8) 0.053(8) 0.073(9) -0.029(7) 0.007(6) -0.028(6)
C41B 0.057(11) 0.040(10) 0.034(9) -0.005(8) 0.006(8) -0.024(8)
C42B 0.054(11) 0.042(10) 0.025(9) -0.002(7) 0.012(7) -0.020(8)
C43B 0.066(12) 0.045(10) 0.027(9) -0.006(8) 0.007(8) -0.030(9)
C44B 0.059(11) 0.038(9) 0.028(9) -0.006(7) -0.004(8) -0.015(8)
C45B 0.059(12) 0.044(10) 0.036(10) -0.015(8) 0.015(8) -0.017(9)
C46B 0.059(11) 0.046(10) 0.027(9) -0.017(8) 0.019(8) -0.023(9)
S4B 0.073(4) 0.084(4) 0.082(4) -0.041(3) -0.013(3) -0.022(3)
C4B 0.067(13) 0.036(10) 0.058(12) -0.014(9) 0.004(10) -0.015(9)
O5B 0.086(10) 0.040(7) 0.063(9) -0.023(6) 0.007(7) -0.031(7)
C51B 0.072(12) 0.022(8) 0.045(11) -0.013(8) 0.000(9) -0.010(8)
C52B 0.066(12) 0.033(9) 0.043(11) -0.017(8) 0.013(9) -0.010(8)
C53B 0.071(13) 0.029(9) 0.047(11) -0.019(8) 0.013(9) -0.006(9)
C54B 0.051(11) 0.035(10) 0.070(14) -0.021(9) 0.012(10) -0.009(8)
C55B 0.048(10) 0.033(9) 0.066(13) -0.016(9) 0.008(9) -0.022(8)
C56B 0.064(12) 0.033(9) 0.050(11) -0.016(8) 0.009(9) -0.018(8)
S5B 0.051(3) 0.045(3) 0.086(4) -0.024(3) -0.001(3) -0.016(2)
C5B 0.089(10) 0.065(9) 0.072(10) -0.024(8) -0.002(8) -0.021(8)

loop_
_atom_type_symbol
_atom_type_description
_atom_type_scat_dispersion_real
_atom_type_scat_dispersion_imag
_atom_type_scat_source
C C 0.0181 0.0091 'International Tables Vol C Tables 4.2.6.8 and 6.1.1.4'
H H 0.0000 0.0000 'International Tables Vol C Tables 4.2.6.8 and 6.1.1.4'
O O 0.0492 0.0322 'International Tables Vol C Tables 4.2.6.8 and 6.1.1.4'
S S 0.3331 0.5567 'International Tables Vol C Tables 4.2.6.8 and 6.1.1.4'
Yb Yb -7.2108 4.4329 'International Tables Vol C Tables 4.2.6.8 and 6.1.1.4'
Cl Cl 0.3639 0.7018 'International Tables Vol C Tables 4.2.6.8 and 6.1.1.4'

loop_
_geom_angle_atom_site_label_1
_geom_angle_atom_site_label_2
_geom_angle_atom_site_label_3
_geom_angle
_geom_angle_site_symmetry_1
_geom_angle_site_symmetry_3
O04W Yb1 O06W 68.4(6) . .
O04W Yb1 O10W 145.7(11) . .
O06W Yb1 O10W 77.7(11) . .
O04W Yb1 O08W 136.3(11) . .
O06W Yb1 O08W 68.3(11) . .
O04W Yb1 O11B 142.3(7) . .
O06W Yb1 O11B 135.3(9) . .
O08W Yb1 O11B 77.0(11) . .
O04W Yb1 O13' 145.3(6) . .
O06W Yb1 O13' 141.4(7) . .
O10W Yb1 O13' 65.5(11) . .
O04W Yb1 O03W 92.8(7) . .
O06W Yb1 O03W 78.8(8) . .
O10W Yb1 O03W 75.2(11) . .
O08W Yb1 O03W 84.2(11) . .
O11B Yb1 O03W 70.3(8) . .
O13' Yb1 O03W 80.9(7) . .
O04W Yb1 O01W 72.2(6) . .
O06W Yb1 O01W 126.0(7) . .
O10W Yb1 O01W 128.2(11) . .
O08W Yb1 O01W 142.3(11) . .
O11B Yb1 O01W 70.2(7) . .
O13' Yb1 O01W 73.8(7) . .
O03W Yb1 O01W 67.8(7) . .
O04W Yb1 O02W 81.9(6) . .
O06W Yb1 O02W 137.6(6) . .
O10W Yb1 O02W 129.4(11) . .
O08W Yb1 O02W 129.4(11) . .
O11B Yb1 O02W 86.4(8) . .
O13' Yb1 O02W 78.5(6) . .
O03W Yb1 O02W 134.1(6) . .
O01W Yb1 O02W 67.2(6) . .
O04W Yb1 O09W 123.2(9) . .
O06W Yb1 O09W 109.3(11) . .
O10W Yb1 O09W 72.5(14) . .
O13' Yb1 O09W 71.2(10) . .
O03W Yb1 O09W 143.8(10) . .
O01W Yb1 O09W 122.9(11) . .
O02W Yb1 O09W 62.6(10) . .
O04W Yb1 O07W 134.5(9) . .
O06W Yb1 O07W 115.4(11) . .
O08W Yb1 O07W 63.4(14) . .
O11B Yb1 O07W 69.3(10) . .
O03W Yb1 O07W 132.6(10) . .
O01W Yb1 O07W 118.5(11) . .
O02W Yb1 O07W 66.0(10) . .
O04W Yb1 O05W 70.4(5) . .
O06W Yb1 O05W 70.6(7) . .
O10W Yb1 O05W 103.6(10) . .
O08W Yb1 O05W 90.1(10) . .
O11B Yb1 O05W 138.1(7) . .
O13' Yb1 O05W 127.8(6) . .
O03W Yb1 O05W 148.7(6) . .
O01W Yb1 O05W 126.8(6) . .
O02W Yb1 O05W 71.2(5) . .
O09W Yb1 O05W 57.3(9) . .
O07W Yb1 O05W 69.3(9) . .
Cl1 O10W Yb1 110.7(17) 2_665 .
O12W Yb2 O12A 96.9(8) . 2_566
O12W Yb2 O12A 127.0(8) . .
O12A Yb2 O12A 117.0(4) 2_566 .
O12W Yb2 O32B 156.6(9) . 2_566
O12A Yb2 O32B 75.7(6) 2_566 2_566
O12A Yb2 O32B 75.0(6) . 2_566
O12W Yb2 Yb2 133.8(7) . 2_566
O12A Yb2 Yb2 58.5(4) 2_566 2_566
O12A Yb2 Yb2 58.5(5) . 2_566
O32B Yb2 Yb2 61.1(6) 2_566 2_566
O12W Yb2 O14W 70.1(9) . .
O12A Yb2 O14W 88.5(8) 2_566 .
O12A Yb2 O14W 143.2(8) . .
O32B Yb2 O14W 87.4(8) 2_566 .
Yb2 Yb2 O14W 137.8(7) 2_566 .
O12W Yb2 O32B 77.2(9) . .
O12A Yb2 O32B 74.3(6) 2_566 .
O12A Yb2 O32B 74.9(6) . .
O32B Yb2 O32B 120.5(4) 2_566 .
Yb2 Yb2 O32B 59.4(5) 2_566 .
O14W Yb2 O32B 140.7(8) . .
O12W Yb2 O13W 95.8(11) . .
O12A Yb2 O13W 145.6(10) 2_566 .
O12A Yb2 O13W 78.9(10) . .
O32B Yb2 O13W 80.0(10) 2_566 .
Yb2 Yb2 O13W 127.2(9) 2_566 .
O14W Yb2 O13W 66.2(11) . .
O32B Yb2 O13W 139.9(10) . .
O12W Yb2 O11W 60.8(16) . .
O12A Yb2 O11W 145.4(15) 2_566 .
O12A Yb2 O11W 68.9(15) . .
O32B Yb2 O11W 134.9(15) 2_566 .
Yb2 Yb2 O11W 116.3(14) 2_566 .
O14W Yb2 O11W 105.8(16) . .
O32B Yb2 O11W 75.0(15) . .
O13W Yb2 O11W 67.5(17) . .
O19W Yb31 O16W 92.8(13) . .
O19W Yb31 O15W 72.6(13) . .
O16W Yb31 O15W 141.6(12) . .
O19W Yb31 O23A 139.0(11) . .
O16W Yb31 O23A 74.2(9) . .
O15W Yb31 O23A 138.8(10) . .
O19W Yb31 O17W 74.9(14) . .
O16W Yb31 O17W 135.8(13) . .
O15W Yb31 O17W 75.6(13) . .
O23A Yb31 O17W 87.7(11) . .
O19W Yb31 O18W 65.4(13) . .
O16W Yb31 O18W 72.8(11) . .
O15W Yb31 O18W 68.9(12) . .
O23A Yb31 O18W 139.6(9) . .
O17W Yb31 O18W 132.6(13) . .
O23W Yb41 O23B 85.9(15) . .
O23W Yb41 O21W 100.6(18) . .
O23B Yb41 O21W 130.1(10) . .
O23W Yb41 O22W 83.7(16) . .
O23B Yb41 O22W 87.7(7) . .
O21W Yb41 O22W 142.0(11) . .
O23W Yb41 O43A 131.4(15) . .
O23B Yb41 O43A 138.3(6) . .
O21W Yb41 O43A 68.6(11) . .
O22W Yb41 O43A 80.3(8) . .
O23W Yb41 O20W 148.6(16) . .
O23B Yb41 O20W 71.7(8) . .
O21W Yb41 O20W 110.6(12) . .
O22W Yb41 O20W 73.9(9) . .
O43A Yb41 O20W 66.6(8) . .
O23W Yb41 O24W 88.8(18) . .
O23B Yb41 O24W 90.3(10) . .
O21W Yb41 O24W 41.2(13) . .
O22W Yb41 O24W 172.3(11) . .
O43A Yb41 O24W 106.0(11) . .
O20W Yb41 O24W 112.5(12) . .
O23W Yb41 S2B 80.3(15) . .
O23B Yb41 S2B 19.4(4) . .
O21W Yb41 S2B 112.5(10) . .
O22W Yb41 S2B 105.4(6) . .
O43A Yb41 S2B 148.3(4) . .
O20W Yb41 S2B 84.7(7) . .
O24W Yb41 S2B 71.7(10) . .
O27W Yb32 O31W 83.0(12) . .
O27W Yb32 O26W 85.6(10) . .
O31W Yb32 O26W 135.5(10) . .
O27W Yb32 O31B 144.5(9) . .
O31W Yb32 O31B 92.3(10) . .
O26W Yb32 O31B 73.2(6) . .
O27W Yb32 O30W 73.0(11) . .
O31W Yb32 O30W 78.6(12) . .
O26W Yb32 O30W 137.7(10) . .
O31B Yb32 O30W 140.6(8) . .
O27W Yb32 O29W 68.5(14) . .
O31W Yb32 O29W 141.4(15) . .
O26W Yb32 O29W 69.6(12) . .
O31B Yb32 O29W 126.0(12) . .
O30W Yb32 O29W 68.7(14) . .
O27W Yb32 O25W 75.5(10) . .
O31W Yb32 O25W 69.4(10) . .
O26W Yb32 O25W 66.1(7) . .
O31B Yb32 O25W 70.0(6) . .
O30W Yb32 O25W 137.1(10) . .
O29W Yb32 O25W 123.9(12) . .
O27W Yb32 O28W 131.4(11) . .
O31W Yb32 O28W 142.9(12) . .
O26W Yb32 O28W 70.3(9) . .
O31B Yb32 O28W 67.7(9) . .
O30W Yb32 O28W 97.1(11) . .
O29W Yb32 O28W 63.8(14) . .
O25W Yb32 O28W 125.7(9) . .
O27W Yb32 O16A 133.1(9) . .
O31W Yb32 O16A 88.1(10) . .
O26W Yb32 O16A 128.9(7) . .
O31B Yb32 O16A 81.5(5) . .
O30W Yb32 O16A 60.2(8) . .
O29W Yb32 O16A 92.7(12) . .
O25W Yb32 O16A 142.2(6) . .
O28W Yb32 O16A 59.1(9) . .
O46A Yb42 O33W 74.2(9) . .
O46A Yb42 O12' 70.8(7) . .
O33W Yb42 O12' 70.6(8) . .
O46A Yb42 O37W 115.0(13) . .
O33W Yb42 O37W 146.7(13) . .
O12' Yb42 O37W 82.1(12) . .
O46A Yb42 O34W 72.5(11) . .
O33W Yb42 O34W 74.9(11) . .
O12' Yb42 O34W 134.9(10) . .
O37W Yb42 O34W 138.0(14) . .
O46A Yb42 O36W 141.0(11) . .
O33W Yb42 O36W 75.2(12) . .
O12' Yb42 O36W 76.8(11) . .
O37W Yb42 O36W 80.3(15) . .
O34W Yb42 O36W 121.1(14) . .
O46A Yb42 O32W 74.3(7) . .
O33W Yb42 O32W 132.4(8) . .
O12' Yb42 O32W 128.5(8) . .
O37W Yb42 O32W 79.7(13) . .
O34W Yb42 O32W 62.1(10) . .
O36W Yb42 O32W 144.6(11) . .
O46A Yb42 O15A 144.9(6) . .
O33W Yb42 O15A 129.0(8) . .
O12' Yb42 O15A 136.9(7) . .
O37W Yb42 O15A 62.4(12) . .
O34W Yb42 O15A 87.6(10) . .
O36W Yb42 O15A 74.1(11) . .
O32W Yb42 O15A 70.8(6) . .
O46A Yb42 O35W 55.6(10) . .
O33W Yb42 O35W 121.7(11) . .
O12' Yb42 O35W 66.6(10) . .
O37W Yb42 O35W 59.5(14) . .
O34W Yb42 O35W 111.1(12) . .
O36W Yb42 O35W 127.8(13) . .
O32W Yb42 O35W 62.6(10) . .
O15A Yb42 O35W 109.3(9) . .
O1A C11A C12A 125.2(14) . .
O1A C11A C16A 116.4(12) . .
C12A C11A C16A 118.2(15) . .
C13A C12A C11A 119.3(15) . .
C13A C12A C1A 120.3(14) . .
C11A C12A C1A 120.4(15) . .
C12A C13A C14A 121.9(14) . .
C12A C13A H13A 119.0 . .
C14A C13A H13A 119.0 . .
C13A C14A C15A 118.6(16) . .
C13A C14A S1A 123.1(11) . .
C15A C14A S1A 118.1(12) . .
C16A C15A C14A 121.1(15) . .
C16A C15A H15A 119.4 . .
C14A C15A H15A 119.4 . .
C15A C16A C11A 119.7(13) . .
C15A C16A C5A 122.1(14) . .
C11A C16A C5A 118.1(14) . .
O15A S1A O14A 112.8(7) . .
O11A S1A O13A 112.0(7) . .
O15A S1A O16A 111.4(7) . .
O14A S1A O16A 110.3(7) . .
O11A S1A O12A 111.5(7) . .
O13A S1A O12A 109.7(7) . .
O15A S1A C14A 108.6(6) . .
O11A S1A C14A 109.2(7) . .
O14A S1A C14A 106.7(6) . .
O13A S1A C14A 107.1(6) . .
O16A S1A C14A 106.6(6) . .
O12A S1A C14A 107.2(6) . .
S1A O12A Yb2 133.3(12) . 2_566
S1A O12A Yb2 163.5(13) . .
Yb2 O12A Yb2 63.0(4) 2_566 .
S1A O15A Yb42 150.9(12) . .
S1A O16A Yb32 124.5(10) . .
C26A C1A C12A 113.1(13) . .
C26A C1A H1AA 109.0 . .
C12A C1A H1AA 109.0 . .
C26A C1A H1AB 109.0 . .
C12A C1A H1AB 109.0 . .
H1AA C1A H1AB 107.8 . .
C26A C21A O2A 116.2(15) . .
C26A C21A C22A 121.5(16) . .
O2A C21A C22A 122.3(17) . .
C23A C22A C21A 118.1(18) . .
C23A C22A C2A 120.6(17) . .
C21A C22A C2A 121.3(17) . .
C22A C23A C24A 122.0(17) . .
C22A C23A H23A 119.0 . .
C24A C23A H23A 119.0 . .
C25A C24A C23A 119.2(18) . .
C25A C24A S2A 117.6(15) . .
C23A C24A S2A 123.2(13) . .
C24A C25A C26A 119.9(19) . .
C24A C25A H25A 120.1 . .
C26A C25A H25A 120.1 . .
C21A C26A C25A 119.1(15) . .
C21A C26A C1A 122.5(16) . .
C25A C26A C1A 118.2(16) . .
O26A S2A O24A 112.2(8) . .
O21A S2A O22A 112.2(7) . .
O26A S2A O25A 111.9(8) . .
O24A S2A O25A 111.5(7) . .
O21A S2A O23A 112.0(7) . .
O22A S2A O23A 111.4(7) . .
O21A S2A C24A 107.1(7) . .
O26A S2A C24A 107.1(7) . .
O24A S2A C24A 106.9(7) . .
O22A S2A C24A 106.8(7) . .
O25A S2A C24A 106.8(7) . .
O23A S2A C24A 107.0(7) . .
S2A O23A Yb31 153.6(12) . .
C22A C2A C36A 113.9(16) . .
C22A C2A H2AA 108.8 . .
C36A C2A H2AA 108.8 . .
C22A C2A H2AB 108.8 . .
C36A C2A H2AB 108.8 . .
H2AA C2A H2AB 107.7 . .
C36A C31A O3A 118.0(17) . .
C36A C31A C32A 121.8(18) . .
O3A C31A C32A 119.9(18) . .
C33A C32A C31A 116.4(18) . .
C33A C32A C3A 120.7(17) . .
C31A C32A C3A 122.8(18) . .
C32A C33A C34A 121.2(17) . .
C32A C33A H33A 119.4 . .
C34A C33A H33A 119.4 . .
C35A C34A C33A 120.5(19) . .
C35A C34A S3A 119.8(14) . .
C33A C34A S3A 119.5(13) . .
C34A C35A C36A 120.4(19) . .
C34A C35A H35A 119.8 . .
C36A C35A H35A 119.8 . .
C31A C36A C35A 119.4(18) . .
C31A C36A C2A 122.1(19) . .
C35A C36A C2A 118.5(18) . .
O35A S3A O34A 113.7(7) . .
O32A S3A O31A 113.9(7) . .
O32A S3A O33A 112.3(7) . .
O31A S3A O33A 112.1(7) . .
O35A S3A O36A 112.0(7) . .
O34A S3A O36A 111.9(7) . .
O32A S3A C34A 106.2(7) . .
O35A S3A C34A 106.4(7) . .
O34A S3A C34A 106.6(7) . .
O31A S3A C34A 106.3(7) . .
O33A S3A C34A 105.4(7) . .
O36A S3A C34A 105.6(7) . .
C32A C3A C46A 118.4(16) . .
C32A C3A H3AA 107.7 . .
C46A C3A H3AA 107.7 . .
C32A C3A H3AB 107.7 . .
C46A C3A H3AB 107.7 . .
H3AA C3A H3AB 107.1 . .
C42A C41A O4A 124.5(15) . .
C42A C41A C46A 119.8(16) . .
O4A C41A C46A 115.7(15) . .
C41A C42A C43A 119.7(14) . .
C41A C42A C4A 122.8(15) . .
C43A C42A C4A 117.5(14) . .
C42A C43A C44A 121.7(15) . .
C42A C43A H43A 119.2 . .
C44A C43A H43A 119.2 . .
C45A C44A C43A 117.8(16) . .
C45A C44A S4A 122.2(12) . .
C43A C44A S4A 119.8(12) . .
C46A C45A C44A 121.9(16) . .
C46A C45A H45A 119.1 . .
C44A C45A H45A 119.1 . .
C45A C46A C41A 118.9(16) . .
C45A C46A C3A 119.2(16) . .
C41A C46A C3A 121.8(17) . .
O42A S4A O43A 111.5(8) . .
O46A S4A O44A 111.3(8) . .
O42A S4A O41A 111.7(8) . .
O43A S4A O41A 109.4(7) . .
O46A S4A O45A 111.0(7) . .
O44A S4A O45A 109.6(7) . .
O42A S4A C44A 109.1(7) . .
O46A S4A C44A 109.3(7) . .
O43A S4A C44A 107.6(7) . .
O44A S4A C44A 107.7(7) . .
O41A S4A C44A 107.4(7) . .
O45A S4A C44A 107.7(7) . .
S4A O43A Yb41 163.6(14) . .
S4A O46A Yb42 170.2(13) . .
C56A C4A C42A 111.1(12) . .
C56A C4A H4AA 109.4 . .
C42A C4A H4AA 109.4 . .
C56A C4A H4AB 109.4 . .
C42A C4A H4AB 109.4 . .
H4AA C4A H4AB 108.0 . .
O5A C51A C52A 123.9(14) . .
O5A C51A C56A 115.4(14) . .
C52A C51A C56A 120.7(14) . .
C51A C52A C53A 118.3(14) . .
C51A C52A C5A 121.7(14) . .
C53A C52A C5A 119.9(14) . .
C54A C53A C52A 120.9(14) . .
C54A C53A H53A 119.5 . .
C52A C53A H53A 119.5 . .
C53A C54A C55A 121.0(15) . .
C53A C54A S5A 119.0(11) . .
C55A C54A S5A 119.9(11) . .
C56A C55A C54A 119.4(15) . .
C56A C55A H55A 120.3 . .
C54A C55A H55A 120.3 . .
C55A C56A C51A 119.5(15) . .
C55A C56A C4A 121.1(14) . .
C51A C56A C4A 119.3(14) . .
O51A S5A O53A 112.2(6) . .
O55A S5A O54A 111.9(7) . .
O55A S5A O56A 111.5(7) . .
O54A S5A O56A 111.4(7) . .
O51A S5A O52A 111.1(6) . .
O53A S5A O52A 111.2(6) . .
O51A S5A C54A 107.7(6) . .
O55A S5A C54A 107.5(7) . .
O53A S5A C54A 107.3(6) . .
O54A S5A C54A 107.1(6) . .
O56A S5A C54A 107.1(6) . .
O52A S5A C54A 107.0(6) . .
C52A C5A C16A 114.2(11) . .
C52A C5A H5AA 108.7 . .
C16A C5A H5AA 108.7 . .
C52A C5A H5AB 108.7 . .
C16A C5A H5AB 108.7 . .
H5AA C5A H5AB 107.6 . .
O1B C11B C16B 122(2) . .
O1B C11B C12B 118(2) . .
C16B C11B C12B 120.0 . .
C13B C12B C11B 120.0 . .
C13B C12B C1B 112.2(18) . .
C11B C12B C1B 125.1(18) . .
C14B C13B C12B 120.0 . .
C14B C13B H13B 120.0 . .
C12B C13B H13B 120.0 . .
C13B C14B C15B 120.0 . .
C13B C14B S1B 115.9(14) . .
C15B C14B S1B 124.1(14) . .
C16B C15B C14B 120.0 . .
C16B C15B H15B 120.0 . .
C14B C15B H15B 120.0 . .
C11B C16B C15B 120.0 . .
C11B C16B C5B 120.4(19) . .
C15B C16B C5B 119.6(19) . .
O13B S1B O12B 115.4(8) . .
O13B S1B O11B 114.8(8) . .
O12B S1B O11B 113.9(7) . .
O13B S1B C14B 103.8(8) . .
O12B S1B C14B 103.7(8) . .
O11B S1B C14B 103.1(8) . .
S1B O11B Yb1 147.0(14) . .
O1' C11' C12' 126(2) . .
O1' C11' C16' 114(2) . .
C12' C11' C16' 120.0 . .
C11' C12' C13' 120.0 . .
C11' C12' C1B 114.2(17) . .
C13' C12' C1B 125.2(16) . .
C12' C13' C14' 120.0 . .
C12' C13' H13' 120.0 . .
C14' C13' H13' 120.0 . .
C15' C14' C13' 120.0 . .
C15' C14' S1' 113.6(14) . .
C13' C14' S1' 126.4(14) . .
C14' C15' C16' 120.0 . .
C14' C15' H15' 120.0 . .
C16' C15' H15' 120.0 . .
C11' C16' C15' 120.0 . .
C11' C16' C5B 111.6(17) . .
C15' C16' C5B 128.1(17) . .
O12' S1' O13' 113.7(8) . .
O12' S1' O11' 112.3(8) . .
O13' S1' O11' 112.4(8) . .
O12' S1' C14' 106.2(8) . .
O13' S1' C14' 106.1(8) . .
O11' S1' C14' 105.3(8) . .
S1' O12' Yb42 154.8(14) . .
S1' O13' Yb1 153.6(13) . .
C12B C1B C26B 110.4(15) . .
C26B C1B C12' 108.8(15) . .
C12B C1B H1BA 109.6 . .
C26B C1B H1BA 109.6 . .
C12B C1B H1BB 109.6 . .
C26B C1B H1BB 109.6 . .
H1BA C1B H1BB 108.1 . .
C26B C1B H1BC 109.9 . .
C12' C1B H1BC 109.9 . .
C26B C1B H1BD 109.9 . .
C12' C1B H1BD 109.9 . .
H1BC C1B H1BD 108.3 . .
O2B C21B C26B 119.7(14) . .
O2B C21B C22B 121.8(15) . .
C26B C21B C22B 118.4(15) . .
C23B C22B C21B 118.6(15) . .
C23B C22B C2B 123.2(14) . .
C21B C22B C2B 118.2(15) . .
C22B C23B C24B 122.6(14) . .
C22B C23B H23B 118.7 . .
C24B C23B H23B 118.7 . .
C23B C24B C25B 120.4(15) . .
C23B C24B S2B 119.5(11) . .
C25B C24B S2B 120.1(12) . .
C24B C25B C26B 119.1(16) . .
C24B C25B H25B 120.4 . .
C26B C25B H25B 120.4 . .
C21B C26B C25B 120.7(15) . .
C21B C26B C1B 119.9(16) . .
C25B C26B C1B 119.4(16) . .
O25B S2B O26B 112.8(6) . .
O22B S2B O21B 112.2(6) . .
O22B S2B O23B 111.6(6) . .
O21B S2B O23B 111.6(6) . .
O25B S2B O24B 112.1(6) . .
O26B S2B O24B 112.0(6) . .
O25B S2B C24B 106.7(6) . .
O26B S2B C24B 106.6(6) . .
O22B S2B C24B 107.2(6) . .
O21B S2B C24B 106.9(6) . .
O23B S2B C24B 107.0(6) . .
O24B S2B C24B 106.1(6) . .
O22B S2B Yb41 136.9(7) . .
O21B S2B Yb41 81.3(8) . .
O23B S2B Yb41 32.3(8) . .
C24B S2B Yb41 107.1(4) . .
S2B O23B Yb41 128.2(11) . .
C36B C2B C22B 115.0(12) . .
C36B C2B H2BA 108.5 . .
C22B C2B H2BA 108.5 . .
C36B C2B H2BB 108.5 . .
C22B C2B H2BB 108.5 . .
H2BA C2B H2BB 107.5 . .
O3B C31B C32B 119.6(15) . .
O3B C31B C36B 119.6(13) . .
C32B C31B C36B 120.7(15) . .
C33B C32B C31B 118.2(17) . .
C33B C32B C3B 121.3(15) . .
C31B C32B C3B 120.5(15) . .
C32B C33B C34B 121.0(15) . .
C32B C33B H33B 119.5 . .
C34B C33B H33B 119.5 . .
C35B C34B C33B 120.4(15) . .
C35B C34B S3B 122.4(15) . .
C33B C34B S3B 116.8(13) . .
C34B C35B C36B 120.8(17) . .
C34B C35B H35B 119.6 . .
C36B C35B H35B 119.6 . .
C35B C36B C31B 118.6(14) . .
C35B C36B C2B 120.0(15) . .
C31B C36B C2B 121.4(14) . .
O31B S3B O32B 112.8(10) . .
O31B S3B O33B 113.3(12) . .
O32B S3B O33B 109.5(13) . .
O31B S3B C34B 105.7(10) . .
O32B S3B C34B 108.6(11) . .
O33B S3B C34B 106.7(8) . .
S3B O31B Yb32 145.8(10) . .
S3B O32B Yb2 122.1(14) . 2_566
S3B O32B Yb2 156.2(12) . .
Yb2 O32B Yb2 59.5(4) 2_566 .
C32B C3B C46B 115.6(15) . .
C32B C3B H3BA 108.4 . .
C46B C3B H3BA 108.4 . .
C32B C3B H3BB 108.4 . .
C46B C3B H3BB 108.4 . .
H3BA C3B H3BB 107.5 . .
O4B C41B C46B 118.0(15) . .
O4B C41B C42B 120.5(16) . .
C46B C41B C42B 121.5(17) . .
C43B C42B C41B 118.3(16) . .
C43B C42B C4B 120.1(16) . .
C41B C42B C4B 121.7(17) . .
C42B C43B C44B 120.6(16) . .
C42B C43B H43B 119.7 . .
C44B C43B H43B 119.7 . .
C45B C44B C43B 121.1(17) . .
C45B C44B S4B 121.4(13) . .
C43B C44B S4B 117.5(12) . .
C44B C45B C46B 119.7(16) . .
C44B C45B H45B 120.2 . .
C46B C45B H45B 120.2 . .
C41B C46B C45B 118.8(15) . .
C41B C46B C3B 121.8(17) . .
C45B C46B C3B 119.4(15) . .
O41B S4B O42B 114.1(7) . .
O45B S4B O44B 112.9(7) . .
O45B S4B O46B 113.0(7) . .
O44B S4B O46B 112.7(7) . .
O41B S4B O43B 112.9(7) . .
O42B S4B O43B 111.8(7) . .
O41B S4B C44B 106.4(7) . .
O45B S4B C44B 105.9(7) . .
O42B S4B C44B 105.7(7) . .
O44B S4B C44B 106.1(7) . .
O46B S4B C44B 105.6(7) . .
O43B S4B C44B 105.1(7) . .
C42B C4B C56B 111.6(17) . .
C42B C4B H4BA 109.3 . .
C56B C4B H4BA 109.3 . .
C42B C4B H4BB 109.3 . .
C56B C4B H4BB 109.3 . .
H4BA C4B H4BB 108.0 . .
C52B C51B O5B 120.6(16) . .
C52B C51B C56B 122.9(17) . .
O5B C51B C56B 116.4(16) . .
C51B C52B C53B 119.6(17) . .
C51B C52B C5B 121.4(18) . .
C53B C52B C5B 119.0(18) . .
C52B C53B C54B 120.2(18) . .
C52B C53B H53B 119.9 . .
C54B C53B H53B 119.9 . .
C55B C54B C53B 119.6(17) . .
C55B C54B S5B 120.6(12) . .
C53B C54B S5B 119.8(14) . .
C54B C55B C56B 120.6(16) . .
C54B C55B H55B 119.7 . .
C56B C55B H55B 119.7 . .
C51B C56B C55B 117.0(17) . .
C51B C56B C4B 120.3(15) . .
C55B C56B C4B 122.4(16) . .
O51B S5B O52B 112.1(7) . .
O54B S5B O55B 112.0(7) . .
O51B S5B O53B 111.9(7) . .
O52B S5B O53B 111.2(7) . .
O54B S5B O56B 111.7(7) . .
O55B S5B O56B 110.9(7) . .
O54B S5B C54B 107.9(7) . .
O51B S5B C54B 107.2(7) . .
O52B S5B C54B 107.1(7) . .
O55B S5B C54B 107.0(7) . .
O53B S5B C54B 106.9(7) . .
O56B S5B C54B 107.1(7) . .
C16B C5B C52B 114.5(19) . .
C52B C5B C16' 106.3(17) . .
C16B C5B H5BA 108.6 . .
C52B C5B H5BA 108.6 . .
C16B C5B H5BB 108.6 . .
C52B C5B H5BB 108.6 . .
H5BA C5B H5BB 107.6 . .
C52B C5B H5BC 110.5 . .
C16' C5B H5BC 110.5 . .
C52B C5B H5BD 110.5 . .
C16' C5B H5BD 110.5 . .
H5BC C5B H5BD 108.7 . .

loop_
_geom_bond_atom_site_label_1
_geom_bond_atom_site_label_2
_geom_bond_distance
_geom_bond_site_symmetry_2
Yb1 O04W 2.463(15) .
Yb1 O06W 2.46(2) .
Yb1 O10W 2.49(2) .
Yb1 O08W 2.50(2) .
Yb1 O11B 2.499(19) .
Yb1 O13' 2.505(17) .
Yb1 O03W 2.55(2) .
Yb1 O01W 2.59(2) .
Yb1 O02W 2.597(17) .
Yb1 O09W 2.65(2) .
Yb1 O07W 2.65(2) .
Yb1 O05W 2.716(19) .
O10W Cl1 1.92(4) 2_665
Cl1 O10W 1.92(4) 2_665
Yb2 O12W 2.45(3) .
Yb2 O12A 2.478(18) 2_566
Yb2 O12A 2.478(14) .
Yb2 O32B 2.589(16) 2_566
Yb2 Yb2 2.590(7) 2_566
Yb2 O14W 2.62(3) .
Yb2 O32B 2.63(2) .
Yb2 O13W 2.64(4) .
Yb2 O11W 3.00(7) .
Yb31 O19W 2.39(4) .
Yb31 O16W 2.44(3) .
Yb31 O15W 2.53(4) .
Yb31 O23A 2.548(16) .
Yb31 O17W 2.55(4) .
Yb31 O18W 2.64(4) .
Yb41 O23W 2.03(5) .
Yb41 O23B 2.315(17) .
Yb41 O21W 2.41(4) .
Yb41 O22W 2.44(2) .
Yb41 O43A 2.646(16) .
Yb41 O20W 2.69(3) .
Yb41 O24W 3.07(5) .
Yb41 S2B 3.401(6) .
Yb32 O27W 2.45(3) .
Yb32 O31W 2.47(4) .
Yb32 O26W 2.51(2) .
Yb32 O31B 2.508(19) .
Yb32 O30W 2.58(4) .
Yb32 O29W 2.60(5) .
Yb32 O25W 2.67(2) .
Yb32 O28W 2.68(4) .
Yb32 O16A 2.808(17) .
Yb42 O46A 2.327(15) .
Yb42 O33W 2.41(3) .
Yb42 O12' 2.442(16) .
Yb42 O37W 2.58(5) .
Yb42 O34W 2.59(4) .
Yb42 O36W 2.60(5) .
Yb42 O32W 2.62(2) .
Yb42 O15A 2.619(15) .
Yb42 O35W 2.79(4) .
O50W O50W 1.76(12) 2_665
O1A C11A 1.346(19) .
C11A C12A 1.40(2) .
C11A C16A 1.44(2) .
C12A C13A 1.36(2) .
C12A C1A 1.54(2) .
C13A C14A 1.37(2) .
C13A H13A 0.9500 .
C14A C15A 1.410(19) .
C14A S1A 1.754(18) .
C15A C16A 1.33(2) .
C15A H15A 0.9500 .
C16A C5A 1.532(19) .
S1A O15A 1.410(12) .
S1A O11A 1.411(12) .
S1A O14A 1.429(12) .
S1A O13A 1.434(12) .
S1A O16A 1.437(12) .
S1A O12A 1.438(12) .
O12A Yb2 2.478(18) 2_566
C1A C26A 1.49(2) .
C1A H1AA 0.9900 .
C1A H1AB 0.9900 .
O2A C21A 1.38(2) .
C21A C26A 1.34(2) .
C21A C22A 1.40(2) .
C22A C23A 1.36(3) .
C22A C2A 1.53(3) .
C23A C24A 1.39(3) .
C23A H23A 0.9500 .
C24A C25A 1.36(2) .
C24A S2A 1.77(2) .
C25A C26A 1.43(2) .
C25A H25A 0.9500 .
S2A O21A 1.429(13) .
S2A O26A 1.429(14) .
S2A O24A 1.432(14) .
S2A O22A 1.434(13) .
S2A O25A 1.436(14) .
S2A O23A 1.436(13) .
C2A C36A 1.54(2) .
C2A H2AA 0.9900 .
C2A H2AB 0.9900 .
O3A C31A 1.40(2) .
C31A C36A 1.36(3) .
C31A C32A 1.41(2) .
C32A C33A 1.37(3) .
C32A C3A 1.51(3) .
C33A C34A 1.39(2) .
C33A H33A 0.9500 .
C34A C35A 1.35(2) .
C34A S3A 1.790(19) .
C35A C36A 1.37(3) .
C35A H35A 0.9500 .
S3A O32A 1.407(13) .
S3A O35A 1.408(13) .
S3A O34A 1.410(13) .
S3A O31A 1.412(13) .
S3A O33A 1.425(13) .
S3A O36A 1.426(13) .
C3A C46A 1.53(2) .
C3A H3AA 0.9900 .
C3A H3AB 0.9900 .
O4A C41A 1.37(2) .
C41A C42A 1.37(2) .
C41A C46A 1.44(2) .
C42A C43A 1.37(2) .
C42A C4A 1.544(19) .
C43A C44A 1.40(2) .
C43A H43A 0.9500 .
C44A C45A 1.39(2) .
C44A S4A 1.731(18) .
C45A C46A 1.35(2) .
C45A H45A 0.9500 .
S4A O42A 1.405(14) .
S4A O46A 1.406(13) .
S4A O43A 1.425(14) .
S4A O44A 1.425(14) .
S4A O41A 1.426(13) .
S4A O45A 1.426(14) .
C4A C56A 1.52(2) .
C4A H4AA 0.9900 .
C4A H4AB 0.9900 .
O5A C51A 1.348(18) .
C51A C52A 1.35(2) .
C51A C56A 1.44(2) .
C52A C53A 1.42(2) .
C52A C5A 1.48(2) .
C53A C54A 1.36(2) .
C53A H53A 0.9500 .
C54A C55A 1.39(2) .
C54A S5A 1.781(16) .
C55A C56A 1.36(2) .
C55A H55A 0.9500 .
S5A O51A 1.437(11) .
S5A O55A 1.438(12) .
S5A O53A 1.438(11) .
S5A O54A 1.441(12) .
S5A O56A 1.444(12) .
S5A O52A 1.449(11) .
C5A H5AA 0.9900 .
C5A H5AB 0.9900 .
O1B C11B 1.349(3) .
C11B C16B 1.397(13) .
C11B C12B 1.397(13) .
C12B C13B 1.397(13) .
C12B C1B 1.50(3) .
C13B C14B 1.397(13) .
C13B H13B 0.9500 .
C14B C15B 1.397(13) .
C14B S1B 1.87(2) .
C15B C16B 1.397(13) .
C15B H15B 0.9500 .
C16B C5B 1.46(3) .
S1B O13B 1.499(13) .
S1B O12B 1.511(13) .
S1B O11B 1.513(13) .
O1' C11' 1.348(3) .
C11' C12' 1.386(13) .
C11' C16' 1.386(13) .
C12' C13' 1.386(12) .
C12' C1B 1.62(3) .
C13' C14' 1.386(13) .
C13' H13' 0.9500 .
C14' C15' 1.386(13) .
C14' S1' 1.81(2) .
C15' C16' 1.386(13) .
C15' H15' 0.9500 .
C16' C5B 1.68(3) .
S1' O12' 1.514(13) .
S1' O13' 1.514(13) .
S1' O11' 1.528(13) .
C1B C26B 1.51(2) .
C1B H1BA 0.9900 .
C1B H1BB 0.9900 .
C1B H1BC 0.9900 .
C1B H1BD 0.9900 .
O2B C21B 1.331(19) .
C21B C26B 1.39(2) .
C21B C22B 1.43(2) .
C22B C23B 1.36(2) .
C22B C2B 1.52(2) .
C23B C24B 1.36(2) .
C23B H23B 0.9500 .
C24B C25B 1.37(2) .
C24B S2B 1.775(16) .
C25B C26B 1.40(2) .
C25B H25B 0.9500 .
S2B O25B 1.433(11) .
S2B O26B 1.433(11) .
S2B O22B 1.435(11) .
S2B O21B 1.438(11) .
S2B O23B 1.441(11) .
S2B O24B 1.442(11) .
C2B C36B 1.52(2) .
C2B H2BA 0.9900 .
C2B H2BB 0.9900 .
O3B C31B 1.368(19) .
C31B C32B 1.40(2) .
C31B C36B 1.41(2) .
C32B C33B 1.37(2) .
C32B C3B 1.51(2) .
C33B C34B 1.38(2) .
C33B H33B 0.9500 .
C34B C35B 1.37(2) .
C34B S3B 1.754(16) .
C35B C36B 1.37(2) .
C35B H35B 0.9500 .
S3B O31B 1.39(2) .
S3B O32B 1.40(2) .
S3B O33B 1.438(17) .
O32B Yb2 2.588(16) 2_566
C3B C46B 1.52(2) .
C3B H3BA 0.9900 .
C3B H3BB 0.9900 .
O4B C41B 1.36(2) .
C41B C46B 1.38(2) .
C41B C42B 1.39(2) .
C42B C43B 1.38(2) .
C42B C4B 1.50(2) .
C43B C44B 1.38(2) .
C43B H43B 0.9500 .
C44B C45B 1.35(2) .
C44B S4B 1.784(18) .
C45B C46B 1.41(3) .
C45B H45B 0.9500 .
S4B O41B 1.404(14) .
S4B O45B 1.414(14) .
S4B O42B 1.416(14) .
S4B O44B 1.416(14) .
S4B O46B 1.417(14) .
S4B O43B 1.428(14) .
C4B C56B 1.53(3) .
C4B H4BA 0.9900 .
C4B H4BB 0.9900 .
O5B C51B 1.39(2) .
C51B C52B 1.35(3) .
C51B C56B 1.39(2) .
C52B C53B 1.37(3) .
C52B C5B 1.53(3) .
C53B C54B 1.40(2) .
C53B H53B 0.9500 .
C54B C55B 1.37(2) .
C54B S5B 1.732(19) .
C55B C56B 1.41(2) .
C55B H55B 0.9500 .
S5B O54B 1.374(13) .
S5B O51B 1.377(13) .
S5B O52B 1.382(13) .
S5B O55B 1.383(13) .
S5B O53B 1.385(13) .
S5B O56B 1.386(13) .
C5B H5BA 0.9900 .
C5B H5BB 0.9900 .
C5B H5BC 0.9900 .
C5B H5BD 0.9900 .

loop_
_geom_torsion_atom_site_label_1
_geom_torsion_atom_site_label_2
_geom_torsion_atom_site_label_3
_geom_torsion_atom_site_label_4
_geom_torsion
_geom_torsion_site_symmetry_4
O1A C11A C12A C13A -175.0(14) .
C16A C11A C12A C13A 10(2) .
O1A C11A C12A C1A 6(2) .
C16A C11A C12A C1A -168.7(13) .
C11A C12A C13A C14A -2(2) .
C1A C12A C13A C14A 176.5(14) .
C12A C13A C14A C15A -5(2) .
C12A C13A C14A S1A 179.2(12) .
C13A C14A C15A C16A 5(2) .
S1A C14A C15A C16A -179.3(12) .
C14A C15A C16A C11A 3(2) .
C14A C15A C16A C5A -179.3(13) .
O1A C11A C16A C15A 174.2(13) .
C12A C11A C16A C15A -10(2) .
O1A C11A C16A C5A -3.8(19) .
C12A C11A C16A C5A 171.7(13) .
C13A C14A S1A O15A -144.4(15) .
C15A C14A S1A O15A 40.2(14) .
C13A C14A S1A O11A 11.3(16) .
C15A C14A S1A O11A -164.1(14) .
C13A C14A S1A O14A 93.7(15) .
C15A C14A S1A O14A -81.7(14) .
C13A C14A S1A O13A -110.2(15) .
C15A C14A S1A O13A 74.4(14) .
C13A C14A S1A O16A -24.2(15) .
C15A C14A S1A O16A 160.4(14) .
C13A C14A S1A O12A 132.2(15) .
C15A C14A S1A O12A -43.2(14) .
O11A S1A O12A Yb2 33.2(18) 2_566
O13A S1A O12A Yb2 157.8(11) 2_566
C14A S1A O12A Yb2 -86.2(13) 2_566
O11A S1A O12A Yb2 -138(3) .
O13A S1A O12A Yb2 -13(4) .
C14A S1A O12A Yb2 103(4) .
O14A S1A O15A Yb42 -153.8(17) .
O16A S1A O15A Yb42 -29(3) .
C14A S1A O15A Yb42 88(2) .
O15A S1A O16A Yb32 -108.8(11) .
O14A S1A O16A Yb32 17.4(15) .
C14A S1A O16A Yb32 132.8(9) .
C13A C12A C1A C26A 54(2) .
C11A C12A C1A C26A -127.7(16) .
C26A C21A C22A C23A 3(3) .
O2A C21A C22A C23A -177.9(16) .
C26A C21A C22A C2A -176.9(16) .
O2A C21A C22A C2A 2(2) .
C21A C22A C23A C24A 0(3) .
C2A C22A C23A C24A 179.7(17) .
C22A C23A C24A C25A -4(3) .
C22A C23A C24A S2A 179.3(14) .
C23A C24A C25A C26A 5(3) .
S2A C24A C25A C26A -178.2(12) .
O2A C21A C26A C25A 178.8(14) .
C22A C21A C26A C25A -2(2) .
O2A C21A C26A C1A -7(2) .
C22A C21A C26A C1A 172.7(15) .
C24A C25A C26A C21A -2(2) .
C24A C25A C26A C1A -176.8(16) .
C12A C1A C26A C21A 78(2) .
C12A C1A C26A C25A -107.2(17) .
C25A C24A S2A O21A 169.1(15) .
C23A C24A S2A O21A -13.9(18) .
C25A C24A S2A O26A 80(2) .
C23A C24A S2A O26A -103(2) .
C25A C24A S2A O24A -160(2) .
C23A C24A S2A O24A 17(2) .
C25A C24A S2A O22A -70.5(16) .
C23A C24A S2A O22A 106.5(17) .
C25A C24A S2A O25A -40(2) .
C23A C24A S2A O25A 137(2) .
C25A C24A S2A O23A 48.9(16) .
C23A C24A S2A O23A -134.1(17) .
O21A S2A O23A Yb31 -6(3) .
O22A S2A O23A Yb31 -133(2) .
C24A S2A O23A Yb31 111(2) .
C23A C22A C2A C36A 94(2) .
C21A C22A C2A C36A -86(2) .
C36A C31A C32A C33A 7(3) .
O3A C31A C32A C33A -179.6(17) .
C36A C31A C32A C3A -168.8(18) .
O3A C31A C32A C3A 5(3) .
C31A C32A C33A C34A -4(3) .
C3A C32A C33A C34A 172.2(17) .
C32A C33A C34A C35A 0(3) .
C32A C33A C34A S3A -175.3(15) .
C33A C34A C35A C36A 1(3) .
S3A C34A C35A C36A 176.1(15) .
O3A C31A C36A C35A -179.9(17) .
C32A C31A C36A C35A -6(3) .
O3A C31A C36A C2A 0(3) .
C32A C31A C36A C2A 174.1(18) .
C34A C35A C36A C31A 2(3) .
C34A C35A C36A C2A -178.1(17) .
C22A C2A C36A C31A 101(2) .
C22A C2A C36A C35A -78(2) .
C35A C34A S3A O32A 135.5(17) .
C33A C34A S3A O32A -49.3(17) .
C35A C34A S3A O35A -25.9(18) .
C33A C34A S3A O35A 149.3(17) .
C35A C34A S3A O34A -147.5(17) .
C33A C34A S3A O34A 27.6(17) .
C35A C34A S3A O31A 13.9(18) .
C33A C34A S3A O31A -170.9(17) .
C35A C34A S3A O33A -105.2(18) .
C33A C34A S3A O33A 69.9(17) .
C35A C34A S3A O36A 93.4(18) .
C33A C34A S3A O36A -91.5(17) .
C33A C32A C3A C46A 102(2) .
C31A C32A C3A C46A -83(2) .
O4A C41A C42A C43A -175.4(14) .
C46A C41A C42A C43A 5(2) .
O4A C41A C42A C4A 3(2) .
C46A C41A C42A C4A -176.9(13) .
C41A C42A C43A C44A -4(2) .
C4A C42A C43A C44A 177.4(13) .
C42A C43A C44A C45A 1(2) .
C42A C43A C44A S4A 178.0(12) .
C43A C44A C45A C46A 1(2) .
S4A C44A C45A C46A -175.6(13) .
C44A C45A C46A C41A -1(2) .
C44A C45A C46A C3A -177.8(15) .
C42A C41A C46A C45A -2(2) .
O4A C41A C46A C45A 177.6(14) .
C42A C41A C46A C3A 174.8(15) .
O4A C41A C46A C3A -5(2) .
C32A C3A C46A C45A -83(2) .
C32A C3A C46A C41A 100(2) .
C45A C44A S4A O42A -67.8(16) .
C43A C44A S4A O42A 115.4(15) .
C45A C44A S4A O46A 93.5(16) .
C43A C44A S4A O46A -83.3(16) .
C45A C44A S4A O43A 53.3(16) .
C43A C44A S4A O43A -123.5(15) .
C45A C44A S4A O44A -145.4(16) .
C43A C44A S4A O44A 37.8(16) .
C45A C44A S4A O41A 171.0(16) .
C43A C44A S4A O41A -5.8(16) .
C45A C44A S4A O45A -27.2(16) .
C43A C44A S4A O45A 156.0(15) .
O42A S4A O43A Yb41 68(5) .
O41A S4A O43A Yb41 -168(4) .
C44A S4A O43A Yb41 -52(5) .
C41A C42A C4A C56A -129.4(15) .
C43A C42A C4A C56A 49.1(18) .
O5A C51A C52A C53A -177.0(13) .
C56A C51A C52A C53A 1(2) .
O5A C51A C52A C5A 2(2) .
C56A C51A C52A C5A 179.9(12) .
C51A C52A C53A C54A -2(2) .
C5A C52A C53A C54A 179.5(12) .
C52A C53A C54A C55A 0(2) .
C52A C53A C54A S5A 177.7(10) .
C53A C54A C55A C56A 1(2) .
S5A C54A C55A C56A -175.9(11) .
C54A C55A C56A C51A -2(2) .
C54A C55A C56A C4A 175.0(13) .
O5A C51A C56A C55A 178.9(13) .
C52A C51A C56A C55A 1(2) .
O5A C51A C56A C4A 2.0(19) .
C52A C51A C56A C4A -176.3(13) .
C42A C4A C56A C55A -89.2(17) .
C42A C4A C56A C51A 87.7(17) .
C53A C54A S5A O51A 18.2(13) .
C55A C54A S5A O51A -164.5(12) .
C53A C54A S5A O55A 177.0(16) .
C55A C54A S5A O55A -5.7(16) .
C53A C54A S5A O53A -102.9(12) .
C55A C54A S5A O53A 74.4(13) .
C53A C54A S5A O54A 56.6(16) .
C55A C54A S5A O54A -126.1(16) .
C53A C54A S5A O56A -63.1(16) .
C55A C54A S5A O56A 114.2(16) .
C53A C54A S5A O52A 137.7(12) .
C55A C54A S5A O52A -45.0(13) .
C51A C52A C5A C16A -68.5(19) .
C53A C52A C5A C16A 110.3(16) .
C15A C16A C5A C52A -68(2) .
C11A C16A C5A C52A 110.0(16) .
O1B C11B C12B C13B 179.94(9) .
C16B C11B C12B C13B 0.0 .
O1B C11B C12B C1B 20(3) .
C16B C11B C12B C1B -160(3) .
C11B C12B C13B C14B 0.0 .
C1B C12B C13B C14B 162(2) .
C12B C13B C14B C15B 0.0 .
C12B C13B C14B S1B 179.5(3) .
C13B C14B C15B C16B 0.0 .
S1B C14B C15B C16B -179.5(3) .
O1B C11B C16B C15B -179.92(10) .
C12B C11B C16B C15B 0.0 .
O1B C11B C16B C5B -1(3) .
C12B C11B C16B C5B 179(3) .
C14B C15B C16B C11B 0.0 .
C14B C15B C16B C5B -179(3) .
C13B C14B S1B O13B 64.8(15) .
C15B C14B S1B O13B -115.7(15) .
C13B C14B S1B O12B -56.1(15) .
C15B C14B S1B O12B 123.4(15) .
C13B C14B S1B O11B -175.2(15) .
C15B C14B S1B O11B 4.3(15) .
O13B S1B O11B Yb1 -2(4) .
O12B S1B O11B Yb1 134(3) .
C14B S1B O11B Yb1 -114(3) .
O1' C11' C12' C13' 179.88(10) .
C16' C11' C12' C13' 0.0 .
O1' C11' C12' C1B -8(2) .
C16' C11' C12' C1B 172(2) .
C11' C12' C13' C14' 0.0 .
C1B C12' C13' C14' -171(2) .
C12' C13' C14' C15' 0.0 .
C12' C13' C14' S1' 179.3(4) .
C13' C14' C15' C16' 0.0 .
S1' C14' C15' C16' -179.4(3) .
O1' C11' C16' C15' -179.90(9) .
C12' C11' C16' C15' 0.0 .
O1' C11' C16' C5B -6(2) .
C12' C11' C16' C5B 174(2) .
C14' C15' C16' C11' 0.0 .
C14' C15' C16' C5B -172(3) .
C15' C14' S1' O12' 175.9(14) .
C13' C14' S1' O12' -3.5(15) .
C15' C14' S1' O13' -62.8(15) .
C13' C14' S1' O13' 117.8(15) .
C15' C14' S1' O11' 56.6(15) .
C13' C14' S1' O11' -122.7(15) .
O13' S1' O12' Yb42 98(3) .
O11' S1' O12' Yb42 -31(3) .
C14' S1' O12' Yb42 -146(3) .
O12' S1' O13' Yb1 -141(3) .
O11' S1' O13' Yb1 -12(4) .
C14' S1' O13' Yb1 103(3) .
C13B C12B C1B C26B 57.8(18) .
C11B C12B C1B C26B -141(2) .
C11' C12' C1B C26B -139.0(18) .
C13' C12' C1B C26B 33(2) .
O2B C21B C22B C23B -178.1(13) .
C26B C21B C22B C23B 5(2) .
O2B C21B C22B C2B 2.8(19) .
C26B C21B C22B C2B -173.9(12) .
C21B C22B C23B C24B -4(2) .
C2B C22B C23B C24B 175.0(12) .
C22B C23B C24B C25B 0(2) .
C22B C23B C24B S2B -179.9(11) .
C23B C24B C25B C26B 2(2) .
S2B C24B C25B C26B -177.8(10) .
O2B C21B C26B C25B -179.7(13) .
C22B C21B C26B C25B -3(2) .
O2B C21B C26B C1B -1(2) .
C22B C21B C26B C1B 175.8(13) .
C24B C25B C26B C21B -1(2) .
C24B C25B C26B C1B -179.4(13) .
C12B C1B C26B C21B 68(2) .
C12' C1B C26B C21B 83(2) .
C12B C1B C26B C25B -113.3(18) .
C12' C1B C26B C25B -98.4(18) .
C23B C24B S2B O25B 58.3(13) .
C25B C24B S2B O25B -121.9(13) .
C23B C24B S2B O26B 179.2(12) .
C25B C24B S2B O26B -1.1(13) .
C23B C24B S2B O22B 93.7(13) .
C25B C24B S2B O22B -86.5(13) .
C23B C24B S2B O21B -26.8(13) .
C25B C24B S2B O21B 153.0(13) .
C23B C24B S2B O23B -146.5(12) .
C25B C24B S2B O23B 33.3(13) .
C23B C24B S2B O24B -61.3(13) .
C25B C24B S2B O24B 118.4(13) .
C23B C24B S2B Yb41 -112.7(10) .
C25B C24B S2B Yb41 67.1(11) .
O22B S2B O23B Yb41 -147.6(9) .
O21B S2B O23B Yb41 -21.2(15) .
C24B S2B O23B Yb41 95.4(11) .
C23B C22B C2B C36B 93.1(18) .
C21B C22B C2B C36B -87.9(17) .
O3B C31B C32B C33B -177.6(13) .
C36B C31B C32B C33B 7(2) .
O3B C31B C32B C3B 2(2) .
C36B C31B C32B C3B -173.2(14) .
C31B C32B C33B C34B -4(2) .
C3B C32B C33B C34B 176.2(14) .
C32B C33B C34B C35B 0(2) .
C32B C33B C34B S3B -173.8(12) .
C33B C34B C35B C36B 1(2) .
S3B C34B C35B C36B 174.7(12) .
C34B C35B C36B C31B 2(2) .
C34B C35B C36B C2B -178.1(14) .
O3B C31B C36B C35B 178.9(13) .
C32B C31B C36B C35B -6(2) .
O3B C31B C36B C2B -1(2) .
C32B C31B C36B C2B 173.8(14) .
C22B C2B C36B C35B -73.7(19) .
C22B C2B C36B C31B 106.6(17) .
C35B C34B S3B O31B 22.5(16) .
C33B C34B S3B O31B -164.0(13) .
C35B C34B S3B O32B 143.8(14) .
C33B C34B S3B O32B -42.7(16) .
C35B C34B S3B O33B -98.3(16) .
C33B C34B S3B O33B 75.2(16) .
O32B S3B O31B Yb32 107.0(17) .
O33B S3B O31B Yb32 -18.1(19) .
C34B S3B O31B Yb32 -134.6(14) .
O31B S3B O32B Yb2 -59.1(15) 2_566
O33B S3B O32B Yb2 68.0(14) 2_566
C34B S3B O32B Yb2 -175.8(10) 2_566
O31B S3B O32B Yb2 27(4) .
O33B S3B O32B Yb2 154(3) .
C34B S3B O32B Yb2 -89(3) .
C33B C32B C3B C46B 93.7(18) .
C31B C32B C3B C46B -86.1(19) .
O4B C41B C42B C43B -178.0(15) .
C46B C41B C42B C43B 3(2) .
O4B C41B C42B C4B 1(2) .
C46B C41B C42B C4B -178.1(16) .
C41B C42B C43B C44B -2(2) .
C4B C42B C43B C44B 179.0(15) .
C42B C43B C44B C45B 1(2) .
C42B C43B C44B S4B 179.3(12) .
C43B C44B C45B C46B -1(2) .
S4B C44B C45B C46B -179.3(12) .
O4B C41B C46B C45B 177.9(15) .
C42B C41B C46B C45B -3(3) .
O4B C41B C46B C3B -3(2) .
C42B C41B C46B C3B 176.8(15) .
C44B C45B C46B C41B 2(3) .
C44B C45B C46B C3B -177.7(15) .
C32B C3B C46B C41B 106(2) .
C32B C3B C46B C45B -75.0(19) .
C45B C44B S4B O41B 2.1(17) .
C43B C44B S4B O41B -176.3(15) .
C45B C44B S4B O45B -29.6(17) .
C43B C44B S4B O45B 152.0(15) .
C45B C44B S4B O42B 123.7(16) .
C43B C44B S4B O42B -54.6(16) .
C45B C44B S4B O44B -149.8(16) .
C43B C44B S4B O44B 31.8(16) .
C45B C44B S4B O46B 90.5(17) .
C43B C44B S4B O46B -87.9(16) .
C45B C44B S4B O43B -117.9(16) .
C43B C44B S4B O43B 63.7(16) .
C43B C42B C4B C56B 46(2) .
C41B C42B C4B C56B -133.4(17) .
O5B C51B C52B C53B -178.3(17) .
C56B C51B C52B C53B 3(3) .
O5B C51B C52B C5B 0(3) .
C56B C51B C52B C5B -178.4(19) .
C51B C52B C53B C54B -1(3) .
C5B C52B C53B C54B -179.5(17) .
C52B C53B C54B C55B -1(3) .
C52B C53B C54B S5B 179.5(14) .
C53B C54B C55B C56B 0(3) .
S5B C54B C55B C56B -180.0(14) .
C52B C51B C56B C55B -3(3) .
O5B C51B C56B C55B 177.9(16) .
C52B C51B C56B C4B -177.0(18) .
O5B C51B C56B C4B 4(3) .
C54B C55B C56B C51B 2(3) .
C54B C55B C56B C4B 175.1(16) .
C42B C4B C56B C51B 88(2) .
C42B C4B C56B C55B -85(2) .
C55B C54B S5B O54B -171.7(16) .
C53B C54B S5B O54B 7.9(16) .
C55B C54B S5B O51B 7.5(16) .
C53B C54B S5B O51B -172.9(16) .
C55B C54B S5B O52B 128.1(16) .
C53B C54B S5B O52B -52.3(16) .
C55B C54B S5B O55B -51.0(16) .
C53B C54B S5B O55B 128.6(16) .
C55B C54B S5B O53B -112.7(16) .
C53B C54B S5B O53B 66.9(16) .
C55B C54B S5B O56B 68.0(16) .
C53B C54B S5B O56B -112.4(16) .
C11B C16B C5B C52B 111(2) .
C15B C16B C5B C52B -71(2) .
C51B C52B C5B C16B -64(3) .
C53B C52B C5B C16B 114(2) .
C51B C52B C5B C16' -70(3) .
C53B C52B C5B C16' 109(2) .
C11' C16' C5B C52B 131.0(19) .
C15' C16' C5B C52B -56(2) .
